data_7057452
loop_
_publ_author_name
'Scrivanti, Alberto'
'Bortoluzzi, Marco'
'Morandini, Andrea'
'Dolmella, Alessandro'
'Enrichi, Francesco'
'Mazzaro, Raffaello'
'Vomiero, Alberto'

_publ_section_title
;
 Luminescent europium(iii) complexes containing an electron rich
 1,2,3-triazolyl-pyridyl ligand
;
_journal_issue 13
_journal_name_full 'New Journal of Chemistry'
_journal_page_first 11064
_journal_paper_doi 10.1039/C8NJ01390J
_journal_volume 42
_journal_year 2018
_chemical_formula_moiety 'C56 H47 Eu N4 O6'
_chemical_formula_sum 'C56 H47 Eu N4 O6'
_chemical_formula_weight 1023.93
_space_group_crystal_system monoclinic
_space_group_IT_number 15
_space_group_name_Hall '-C 2yc'
_space_group_name_H-M_alt 'C 1 2/c 1'
_symmetry_space_group_name_Hall '-C 2yc'
_symmetry_space_group_name_H-M 'C 1 2/c 1'
_atom_sites_solution_hydrogens geom
_atom_sites_solution_primary dual
_atom_sites_solution_secondary difmap
_audit_creation_date 2017-09-19
_audit_creation_method
;
Olex2 1.2
(compiled 2017.08.10 svn.r3458 for OlexSys, GUI svn.r5381)

SHELXL_version_number      '2014/7'

;
_audit_update_record
;
2018-03-02 deposited with the CCDC.
2018-05-21 downloaded from the CCDC.
;
_cell_angle_alpha 90
_cell_angle_beta 93.399(2)
_cell_angle_gamma 90
_cell_formula_units_Z 16
_cell_length_a 28.7108(8)
_cell_length_b 15.6036(4)
_cell_length_c 46.7195(10)
_cell_measurement_reflns_used 16929
_cell_measurement_temperature 303(1)
_cell_measurement_theta_max 28.7480
_cell_measurement_theta_min 2.6820
_cell_volume 20893.1(9)
_computing_cell_refinement 'CrysAlisPro 1.171.38.46 (Rigaku OD, 2015)'
_computing_data_collection 'CrysAlisPro 1.171.38.46 (Rigaku OD, 2015)'
_computing_data_reduction 'CrysAlisPro 1.171.38.46 (Rigaku OD, 2015)'
_computing_molecular_graphics 'Olex2 (Dolomanov et al., 2009)'
_computing_publication_material 'Olex2 (Dolomanov et al., 2009)'
_computing_structure_refinement 'ShelXL (Sheldrick, 2015)'
_computing_structure_solution 'ShelXT (Sheldrick, 2015)'
_diffrn_ambient_environment air
_diffrn_ambient_temperature 303(1)
_diffrn_detector 'CCD plate'
_diffrn_detector_area_resol_mean 8.0637
_diffrn_detector_type Eos
_diffrn_measured_fraction_theta_full 0.996
_diffrn_measured_fraction_theta_max 0.854
_diffrn_measurement_details
;
List of Runs (angles in degrees, time in seconds):

  # Type    Start    End  Width  t~exp~   \w     \q     \k     \f   Frames
#--------------------------------------------------------------------------
  1  \w    -23.00  20.00   0.25    7.83    --  -20.05 -99.00-120.00  172
  2  \w      3.00  92.00   0.25    7.83    --   20.05  38.00-120.00  356
  3  \w     -5.00  92.00   0.25    7.83    --   20.05  38.00 150.00  388
;
_diffrn_measurement_device 'four-circle diffractometer'
_diffrn_measurement_device_type 'Xcalibur, Eos, Gemini'
_diffrn_measurement_method '\w scans'
_diffrn_orient_matrix_type 'CrysAlisPro convention (1999,Acta A55,543-557)'
_diffrn_orient_matrix_UB_11 0.0246057000
_diffrn_orient_matrix_UB_12 0.0002454000
_diffrn_orient_matrix_UB_13 -0.0006752000
_diffrn_orient_matrix_UB_21 0.0025128000
_diffrn_orient_matrix_UB_22 0.0074979000
_diffrn_orient_matrix_UB_23 0.0149838000
_diffrn_orient_matrix_UB_31 0.0005511000
_diffrn_orient_matrix_UB_32 -0.0448617000
_diffrn_orient_matrix_UB_33 0.0025048000
_diffrn_radiation_monochromator graphite
_diffrn_radiation_probe x-ray
_diffrn_radiation_type MoK\a
_diffrn_radiation_wavelength 0.71073
_diffrn_reflns_av_R_equivalents 0.0436
_diffrn_reflns_av_unetI/netI 0.0712
_diffrn_reflns_Laue_measured_fraction_full 0.996
_diffrn_reflns_Laue_measured_fraction_max 0.854
_diffrn_reflns_limit_h_max 39
_diffrn_reflns_limit_h_min -26
_diffrn_reflns_limit_k_max 20
_diffrn_reflns_limit_k_min -11
_diffrn_reflns_limit_l_max 46
_diffrn_reflns_limit_l_min -63
_diffrn_reflns_number 48559
_diffrn_reflns_point_group_measured_fraction_full 0.996
_diffrn_reflns_point_group_measured_fraction_max 0.854
_diffrn_reflns_theta_full 25.242
_diffrn_reflns_theta_max 29.836
_diffrn_reflns_theta_min 2.606
_diffrn_source 'fine-focus sealed X-ray tube'
_diffrn_source_type 'Enhance (Mo) X-ray Source'
_exptl_absorpt_coefficient_mu 1.252
_exptl_absorpt_correction_T_max 1.00000
_exptl_absorpt_correction_T_min 0.58234
_exptl_absorpt_correction_type multi-scan
_exptl_absorpt_process_details
;
CrysAlisPro 1.171.38.46 (Rigaku Oxford Diffraction, 2015)
Empirical absorption correction using spherical harmonics,
 implemented in SCALE3 ABSPACK scaling algorithm.
;
_exptl_crystal_colour 'clear pale yellow'
_exptl_crystal_density_diffrn 1.302
_exptl_crystal_density_method 'not measured'
_exptl_crystal_description prism
_exptl_crystal_F_000 8352
_exptl_crystal_preparation Luminescent
_exptl_crystal_size_max 0.068
_exptl_crystal_size_mid 0.033
_exptl_crystal_size_min 0.021
_refine_diff_density_max 1.366
_refine_diff_density_min -2.496
_refine_diff_density_rms 0.100
_refine_ls_extinction_method none
_refine_ls_goodness_of_fit_ref 1.058
_refine_ls_hydrogen_treatment constr
_refine_ls_matrix_type full
_refine_ls_number_parameters 1601
_refine_ls_number_reflns 25622
_refine_ls_number_restraints 1349
_refine_ls_restrained_S_all 1.035
_refine_ls_R_factor_all 0.1088
_refine_ls_R_factor_gt 0.0710
_refine_ls_shift/su_max 0.098
_refine_ls_shift/su_mean 0.002
_refine_ls_structure_factor_coef Fsqd
_refine_ls_weighting_details 'w=1/[\s^2^(Fo^2^)+(0.0680P)^2^+98.3410P] where P=(Fo^2^+2Fc^2^)/3'
_refine_ls_weighting_scheme calc
_refine_ls_wR_factor_gt 0.1736
_refine_ls_wR_factor_ref 0.1954
_reflns_Friedel_coverage 0.000
_reflns_number_gt 16747
_reflns_number_total 25622
_reflns_threshold_expression 'I > 2\s(I)'
_cod_data_source_file c8nj01390j2.cif
_cod_data_source_block '[Eu(dbm)3L]'
_cod_depositor_comments 'Adding full bibliography for 7057452.cif.'
_cod_database_code 7057452
_shelx_space_group_comment
;
The symmetry employed for this shelxl refinement is uniquely defined
by the following loop, which should always be used as a source of
symmetry information in preference to the above space-group names.
They are only intended as comments.
;
_exptl_absorpt_special_details
;
Empirical correction (ABSPACK) includes:
- Absorption correction using spherical harmonics
- Frame scaling

_oxdiff_exptl_absorpt_empirical_full_max 1.323
_oxdiff_exptl_absorpt_empirical_full_min 0.672
;

loop_
_space_group_symop_operation_xyz
'x, y, z'
'-x, y, -z+1/2'
'x+1/2, y+1/2, z'
'-x+1/2, y+1/2, -z+1/2'
'-x, -y, -z'
'x, -y, z-1/2'
'-x+1/2, -y+1/2, -z'
'x+1/2, -y+1/2, z-1/2'

loop_
_atom_site_label
_atom_site_type_symbol
_atom_site_fract_x
_atom_site_fract_y
_atom_site_fract_z
_atom_site_U_iso_or_equiv
_atom_site_adp_type
_atom_site_occupancy
_atom_site_site_symmetry_order
_atom_site_calc_flag
_atom_site_refinement_flags_posn
_atom_site_refinement_flags_adp
_atom_site_refinement_flags_occupancy
_atom_site_disorder_assembly
_atom_site_disorder_group
Eu1 Eu 0.42147(2) 0.82287(2) 0.60400(2) 0.04526(9) Uani 1 1 d . . . . .
Eu2 Eu 0.33034(2) 0.31911(2) 0.63629(2) 0.04749(10) Uani 1 1 d . . . . .
O1 O 0.46363(15) 0.7037(3) 0.58689(9) 0.0506(10) Uani 1 1 d . . . . .
O2 O 0.39406(16) 0.7937(3) 0.55648(9) 0.0589(11) Uani 1 1 d . . . . .
O3 O 0.33802(15) 0.8075(3) 0.60415(10) 0.0570(11) Uani 1 1 d . . . . .
O4 O 0.40410(15) 0.7216(3) 0.63829(9) 0.0545(11) Uani 1 1 d . . . . .
O5 O 0.48515(16) 0.8275(3) 0.63719(9) 0.0638(12) Uani 1 1 d . . . . .
O6 O 0.48273(17) 0.8953(3) 0.58236(10) 0.0638(12) Uani 1 1 d . . . . .
O7 O 0.28487(16) 0.2045(3) 0.65316(9) 0.0548(11) Uani 1 1 d . . . . .
O8 O 0.27436(16) 0.2799(3) 0.60003(9) 0.0567(11) Uani 1 1 d . . . . .
O9 O 0.37512(17) 0.2906(3) 0.59569(9) 0.0611(12) Uani 1 1 d . . . . .
O10 O 0.38828(16) 0.2223(3) 0.64974(9) 0.0587(11) Uani 1 1 d . . . . .
O11 O 0.33703(18) 0.3355(3) 0.68660(10) 0.0668(13) Uani 1 1 d . . . . .
O12 O 0.26775(17) 0.4025(3) 0.65044(11) 0.0671(13) Uani 1 1 d . . . . .
N1 N 0.39459(19) 0.9223(3) 0.64344(10) 0.0508(12) Uani 1 1 d . . . . .
N2 N 0.3963(2) 0.9120(4) 0.67104(11) 0.0583(14) Uani 1 1 d . . . . .
N3 N 0.3716(2) 0.9766(4) 0.68184(11) 0.0560(14) Uani 1 1 d . . . . .
N4 N 0.38578(19) 0.9707(3) 0.58738(11) 0.0537(13) Uani 1 1 d . . . . .
N5 N 0.39908(19) 0.4230(3) 0.64180(12) 0.0564(13) Uani 1 1 d . . . . .
N6 N 0.4388(2) 0.4156(4) 0.65648(12) 0.0618(14) Uani 1 1 d . . . . .
N7 N 0.46538(19) 0.4815(3) 0.64905(12) 0.0580(14) Uani 1 1 d . . . . .
N8 N 0.32480(19) 0.4594(3) 0.60513(12) 0.0555(13) Uani 1 1 d . . . . .
C1 C 0.4669(2) 0.6662(4) 0.56283(13) 0.0459(13) Uani 1 1 d . . . . .
C2 C 0.4384(2) 0.6829(4) 0.53844(14) 0.0563(16) Uani 1 1 d . . . . .
H2 H 0.443159 0.650374 0.522178 0.068 Uiso 1 1 calc R . . . .
C3 C 0.4032(2) 0.7449(4) 0.53646(12) 0.0474(13) Uani 1 1 d . . . . .
C4 C 0.5048(2) 0.6015(4) 0.56159(14) 0.0571(15) Uani 1 1 d D U . . .
C5 C 0.4980(17) 0.5295(15) 0.5447(7) 0.094(6) Uani 0.57(4) 1 d D U P A 1
H5 H 0.469608 0.518650 0.534802 0.113 Uiso 0.57(4) 1 calc R . P A 1
C5A C 0.500(2) 0.5237(18) 0.5478(9) 0.094(7) Uani 0.43(4) 1 d D U P A 2
H5A H 0.470855 0.511116 0.538840 0.113 Uiso 0.43(4) 1 calc R . P A 2
C6 C 0.5353(9) 0.474(3) 0.5433(9) 0.115(7) Uani 0.57(4) 1 d D U P A 1
H6 H 0.531453 0.426272 0.531604 0.138 Uiso 0.57(4) 1 calc R . P A 1
C6A C 0.5345(11) 0.463(4) 0.5461(12) 0.110(7) Uani 0.43(4) 1 d D U P A 2
H6A H 0.528936 0.409949 0.537443 0.132 Uiso 0.43(4) 1 calc R . P A 2
C7 C 0.5771(4) 0.4853(7) 0.5579(2) 0.107(3) Uani 1 1 d D U . . .
H7A H 0.600689 0.444721 0.557037 0.128 Uiso 0.57(4) 1 calc R . P A 1
H7B H 0.602595 0.450243 0.555026 0.128 Uiso 0.43(4) 1 calc R . P A 2
C8 C 0.5834(3) 0.5587(6) 0.5739(2) 0.101(3) Uani 1 1 d . U . . .
H8 H 0.612152 0.569814 0.583398 0.121 Uiso 1 1 calc R . . . .
C9 C 0.5470(3) 0.6159(5) 0.57600(18) 0.073(2) Uani 1 1 d . U . . .
H9 H 0.551292 0.664683 0.587289 0.087 Uiso 1 1 calc R . . . .
C10 C 0.3730(2) 0.7545(4) 0.50948(14) 0.0566(15) Uani 1 1 d . U . . .
C11 C 0.3920(8) 0.7335(11) 0.4823(3) 0.069(4) Uani 0.66(4) 1 d D U P B 1
H11 H 0.422330 0.713012 0.481821 0.083 Uiso 0.66(4) 1 calc R . P B 1
C11A C 0.3743(16) 0.719(3) 0.4865(8) 0.082(8) Uani 0.34(4) 1 d D U P B 2
H11J H 0.399059 0.681122 0.484903 0.099 Uiso 0.34(4) 1 calc R . P B 2
C12 C 0.3651(9) 0.7440(12) 0.4569(4) 0.079(5) Uani 0.66(4) 1 d D U P B 1
H12 H 0.377663 0.731688 0.439460 0.095 Uiso 0.66(4) 1 calc R . P B 1
C12A C 0.3441(16) 0.726(2) 0.4621(7) 0.081(7) Uani 0.34(4) 1 d D U P B 2
H12A H 0.349926 0.700109 0.444757 0.097 Uiso 0.34(4) 1 calc R . P B 2
C13 C 0.3198(8) 0.7726(14) 0.4575(4) 0.082(5) Uani 0.66(4) 1 d D U P B 1
H13 H 0.301320 0.777277 0.440572 0.098 Uiso 0.66(4) 1 calc R . P B 1
C13A C 0.3050(13) 0.775(2) 0.4657(8) 0.076(8) Uani 0.34(4) 1 d D U P B 2
H13A H 0.282888 0.783376 0.450584 0.092 Uiso 0.34(4) 1 calc R . P B 2
C14 C 0.3021(8) 0.7939(16) 0.4825(5) 0.074(5) Uani 0.66(4) 1 d D U P B 1
H14 H 0.271495 0.813118 0.482828 0.088 Uiso 0.66(4) 1 calc R . P B 1
C14A C 0.2994(14) 0.811(3) 0.4915(8) 0.062(6) Uani 0.34(4) 1 d D U P B 2
H14A H 0.272875 0.843886 0.493658 0.075 Uiso 0.34(4) 1 calc R . P B 2
C15 C 0.3298(9) 0.7870(18) 0.5080(5) 0.060(4) Uani 0.66(4) 1 d D U P B 1
H15 H 0.317532 0.806064 0.524889 0.072 Uiso 0.66(4) 1 calc R . P B 1
C15A C 0.3309(16) 0.801(3) 0.5150(8) 0.052(6) Uani 0.34(4) 1 d D U P B 2
H15A H 0.325259 0.822752 0.533031 0.063 Uiso 0.34(4) 1 calc R . P B 2
C16 C 0.3108(2) 0.7817(5) 0.62219(14) 0.0561(16) Uani 1 1 d . . . . .
C17 C 0.3243(2) 0.7327(5) 0.64670(15) 0.0656(19) Uani 1 1 d . . . . .
H17 H 0.301460 0.717641 0.659111 0.079 Uiso 1 1 calc R . . . .
C18 C 0.3699(2) 0.7057(4) 0.65332(14) 0.0533(15) Uani 1 1 d . . . . .
C19 C 0.2606(2) 0.8095(5) 0.61760(15) 0.0609(17) Uani 1 1 d . . . . .
C20 C 0.2502(3) 0.8800(5) 0.60083(19) 0.079(2) Uani 1 1 d . . . . .
H20 H 0.274020 0.908084 0.591961 0.095 Uiso 1 1 calc R . . . .
C21 C 0.2050(3) 0.9099(7) 0.5969(2) 0.099(3) Uani 1 1 d . . . . .
H21 H 0.198874 0.958536 0.585781 0.119 Uiso 1 1 calc R . . . .
C22 C 0.1699(3) 0.8697(8) 0.6089(2) 0.100(3) Uani 1 1 d . . . . .
H22 H 0.139501 0.889976 0.606042 0.120 Uiso 1 1 calc R . . . .
C23 C 0.1788(3) 0.7998(8) 0.6251(2) 0.108(4) Uani 1 1 d . . . . .
H23 H 0.154503 0.772003 0.633585 0.129 Uiso 1 1 calc R . . . .
C24 C 0.2243(3) 0.7687(7) 0.62926(19) 0.092(3) Uani 1 1 d . . . . .
H24 H 0.229955 0.719481 0.640142 0.110 Uiso 1 1 calc R . . . .
C25 C 0.3802(3) 0.6574(4) 0.68005(15) 0.0590(17) Uani 1 1 d . . . . .
C26 C 0.3507(3) 0.5988(5) 0.69104(16) 0.076(2) Uani 1 1 d . . . . .
H26 H 0.322306 0.587313 0.681162 0.091 Uiso 1 1 calc R . . . .
C27 C 0.3620(4) 0.5563(6) 0.71653(18) 0.095(3) Uani 1 1 d . . . . .
H27 H 0.341558 0.516337 0.723583 0.114 Uiso 1 1 calc R . . . .
C28 C 0.4029(4) 0.5731(7) 0.7310(2) 0.102(3) Uani 1 1 d . . . . .
H28 H 0.410461 0.545094 0.748197 0.123 Uiso 1 1 calc R . . . .
C29 C 0.4335(4) 0.6313(7) 0.72064(19) 0.100(3) Uani 1 1 d . . . . .
H29 H 0.461744 0.642552 0.730702 0.120 Uiso 1 1 calc R . . . .
C30 C 0.4220(3) 0.6726(5) 0.69524(17) 0.078(2) Uani 1 1 d . . . . .
H30 H 0.442857 0.711772 0.688155 0.094 Uiso 1 1 calc R . . . .
C31 C 0.5288(3) 0.8386(4) 0.63641(15) 0.0607(17) Uani 1 1 d . . . . .
C32 C 0.5498(3) 0.8743(6) 0.61294(16) 0.076(2) Uani 1 1 d . . . . .
H32 H 0.582154 0.879390 0.614149 0.091 Uiso 1 1 calc R . . . .
C33 C 0.5260(3) 0.9030(5) 0.58785(16) 0.0640(18) Uani 1 1 d . . . . .
C34 C 0.5572(3) 0.8130(4) 0.66250(16) 0.0650(17) Uani 1 1 d D U . . .
C35 C 0.5349(13) 0.815(2) 0.6877(5) 0.068(5) Uani 0.53(7) 1 d D U P C 1
H35 H 0.504256 0.834310 0.687000 0.082 Uiso 0.53(7) 1 calc R . P C 1
C36 C 0.5549(13) 0.789(3) 0.7143(8) 0.082(6) Uani 0.53(7) 1 d D U P C 1
H36 H 0.538259 0.791021 0.730811 0.098 Uiso 0.53(7) 1 calc R . P C 1
C37 C 0.6001(14) 0.760(3) 0.7152(7) 0.089(7) Uani 0.53(7) 1 d D U P C 1
H37 H 0.614594 0.740582 0.732345 0.106 Uiso 0.53(7) 1 calc R . P C 1
C38 C 0.6234(12) 0.759(3) 0.6907(8) 0.089(7) Uani 0.53(7) 1 d D U P C 1
H38 H 0.654481 0.741385 0.691770 0.107 Uiso 0.53(7) 1 calc R . P C 1
C39 C 0.6030(7) 0.782(3) 0.6641(8) 0.085(7) Uani 0.53(7) 1 d D U P C 1
H39 H 0.619522 0.777541 0.647694 0.102 Uiso 0.53(7) 1 calc R . P C 1
C35A C 0.5375(15) 0.797(3) 0.6879(5) 0.077(6) Uani 0.47(7) 1 d D U P C 2
H35A H 0.505458 0.801138 0.689477 0.092 Uiso 0.47(7) 1 calc R . P C 2
C36A C 0.5670(15) 0.773(3) 0.7116(8) 0.081(7) Uani 0.47(7) 1 d D U P C 2
H36A H 0.554253 0.762711 0.729076 0.097 Uiso 0.47(7) 1 calc R . P C 2
C37A C 0.6142(16) 0.764(3) 0.7095(9) 0.091(7) Uani 0.47(7) 1 d D U P C 2
H37A H 0.632981 0.745993 0.725248 0.109 Uiso 0.47(7) 1 calc R . P C 2
C38A C 0.6332(12) 0.783(3) 0.6845(8) 0.084(7) Uani 0.47(7) 1 d D U P C 2
H38A H 0.665393 0.779532 0.683370 0.100 Uiso 0.47(7) 1 calc R . P C 2
C39A C 0.6056(5) 0.808(3) 0.6606(8) 0.079(6) Uani 0.47(7) 1 d D U P C 2
H39A H 0.619010 0.820765 0.643456 0.095 Uiso 0.47(7) 1 calc R . P C 2
C40 C 0.5526(2) 0.9474(5) 0.56582(12) 0.080(2) Uani 1 1 d D U . . .
C41A C 0.5944(4) 0.9894(8) 0.57296(14) 0.144(6) Uani 0.764(16) 1 d DG U P D 2
H41A H 0.606077 0.991056 0.591948 0.173 Uiso 0.764(16) 1 calc R . P D 2
C42A C 0.6187(3) 1.0289(9) 0.5517(2) 0.161(7) Uani 0.764(16) 1 d DG U P D 2
H42A H 0.646615 1.056989 0.556512 0.193 Uiso 0.764(16) 1 calc R . P D 2
C43 C 0.6012(3) 1.0264(6) 0.52336(17) 0.135(4) Uani 1 1 d DG U . D .
H43A H 0.617430 1.052804 0.509152 0.162 Uiso 0.764(16) 1 calc R . P D 2
H43 H 0.615918 1.043844 0.507146 0.162 Uiso 0.236(16) 1 calc R . P D 1
C44A C 0.5594(3) 0.9844(7) 0.51621(12) 0.112(5) Uani 0.764(16) 1 d DG U P D 2
H44A H 0.547708 0.982685 0.497227 0.134 Uiso 0.764(16) 1 calc R . P D 2
C45A C 0.5351(2) 0.9449(7) 0.53744(14) 0.083(4) Uani 0.764(16) 1 d DG U P D 2
H45A H 0.507169 0.916751 0.532662 0.099 Uiso 0.764(16) 1 calc R . P D 2
C41 C 0.6008(7) 0.939(3) 0.5657(8) 0.113(8) Uani 0.236(16) 1 d D U P D 1
H41 H 0.616709 0.905666 0.579456 0.135 Uiso 0.236(16) 1 calc R . P D 1
C42 C 0.6254(13) 0.981(3) 0.5452(7) 0.128(9) Uani 0.236(16) 1 d D U P D 1
H42 H 0.657834 0.979175 0.546071 0.154 Uiso 0.236(16) 1 calc R . P D 1
C44 C 0.5547(9) 1.044(3) 0.5264(10) 0.138(10) Uani 0.236(16) 1 d D U P D 1
H44 H 0.540209 1.088892 0.516050 0.166 Uiso 0.236(16) 1 calc R . P D 1
C45 C 0.5296(12) 0.995(3) 0.5452(7) 0.104(8) Uani 0.236(16) 1 d D U P D 1
H45 H 0.497202 0.995527 0.543682 0.125 Uiso 0.236(16) 1 calc R . P D 1
C46 C 0.3538(3) 1.0271(4) 0.65979(14) 0.0591(17) Uani 1 1 d . . . . .
H46 H 0.335173 1.075387 0.661271 0.071 Uiso 1 1 calc R . . . .
C47 C 0.3688(2) 0.9926(4) 0.63558(12) 0.0472(14) Uani 1 1 d . . . . .
C48 C 0.3626(2) 1.0191(4) 0.60585(12) 0.0465(14) Uani 1 1 d . . . . .
C49 C 0.3357(3) 1.0865(4) 0.59725(14) 0.0604(17) Uani 1 1 d . . . . .
H49 H 0.319552 1.117719 0.610443 0.072 Uiso 1 1 calc R . . . .
C50 C 0.3326(3) 1.1082(5) 0.56876(16) 0.075(2) Uani 1 1 d . . . . .
H50 H 0.314390 1.154558 0.562411 0.090 Uiso 1 1 calc R . . . .
C51 C 0.3564(3) 1.0613(5) 0.54980(16) 0.079(2) Uani 1 1 d . . . . .
H51 H 0.355179 1.075349 0.530427 0.095 Uiso 1 1 calc R . . . .
C52 C 0.3821(3) 0.9931(5) 0.56003(15) 0.071(2) Uani 1 1 d . . . . .
H52 H 0.397982 0.960588 0.547047 0.086 Uiso 1 1 calc R . . . .
C53 C 0.3633(3) 0.9771(6) 0.71291(16) 0.079(2) Uani 1 1 d D . . . .
C54 C 0.3199(10) 0.928(2) 0.7190(6) 0.117(8) Uani 0.69(4) 1 d D U P E 1
H54A H 0.294146 0.949669 0.707095 0.175 Uiso 0.69(4) 1 calc GR . P E 1
H54B H 0.313511 0.935571 0.738827 0.175 Uiso 0.69(4) 1 calc GR . P E 1
H54C H 0.324441 0.868625 0.715120 0.175 Uiso 0.69(4) 1 calc GR . P E 1
C54A C 0.325(3) 0.912(5) 0.7115(13) 0.13(2) Uani 0.31(4) 1 d D U P E 2
H54D H 0.295193 0.940242 0.711866 0.197 Uiso 0.31(4) 1 calc GR . P E 2
H54E H 0.328643 0.873794 0.727656 0.197 Uiso 0.31(4) 1 calc GR . P E 2
H54F H 0.325883 0.879272 0.694094 0.197 Uiso 0.31(4) 1 calc GR . P E 2
C55 C 0.4030(12) 0.932(3) 0.7294(9) 0.130(15) Uani 0.69(4) 1 d D U P E 1
H55A H 0.402893 0.872749 0.724379 0.195 Uiso 0.69(4) 1 calc GR . P E 1
H55B H 0.399358 0.938377 0.749564 0.195 Uiso 0.69(4) 1 calc GR . P E 1
H55C H 0.432056 0.957714 0.724642 0.195 Uiso 0.69(4) 1 calc GR . P E 1
C55A C 0.408(2) 0.951(5) 0.7288(17) 0.085(15) Uani 0.31(4) 1 d D U P E 2
H55D H 0.416021 0.893092 0.723673 0.128 Uiso 0.31(4) 1 calc GR . P E 2
H55E H 0.404841 0.953855 0.749093 0.128 Uiso 0.31(4) 1 calc GR . P E 2
H55F H 0.432997 0.988588 0.723793 0.128 Uiso 0.31(4) 1 calc GR . P E 2
C56 C 0.3522(17) 1.0700(13) 0.7209(8) 0.110(13) Uani 0.69(4) 1 d D U P E 1
H56A H 0.379354 1.104950 0.719054 0.164 Uiso 0.69(4) 1 calc GR . P E 1
H56B H 0.343060 1.072027 0.740299 0.164 Uiso 0.69(4) 1 calc GR . P E 1
H56C H 0.327163 1.091040 0.708248 0.164 Uiso 0.69(4) 1 calc GR . P E 1
C56A C 0.365(4) 1.070(2) 0.7242(19) 0.088(18) Uani 0.31(4) 1 d D U P E 2
H56D H 0.393334 1.096433 0.719240 0.133 Uiso 0.31(4) 1 calc GR . P E 2
H56E H 0.363149 1.069330 0.744619 0.133 Uiso 0.31(4) 1 calc GR . P E 2
H56F H 0.338758 1.101104 0.715633 0.133 Uiso 0.31(4) 1 calc GR . P E 2
C57 C 0.2442(2) 0.1760(4) 0.64661(14) 0.0548(15) Uani 1 1 d . . . . .
C58 C 0.2185(2) 0.1951(4) 0.62120(15) 0.0627(18) Uani 1 1 d . . . . .
H58 H 0.188603 0.172305 0.618673 0.075 Uiso 1 1 calc R . . . .
C59 C 0.2345(2) 0.2463(4) 0.59917(15) 0.0578(16) Uani 1 1 d . . . . .
C60 C 0.2234(2) 0.1196(4) 0.66815(15) 0.0590(17) Uani 1 1 d . . . . .
C61 C 0.1948(3) 0.0513(5) 0.66093(18) 0.085(3) Uani 1 1 d . . . . .
H61 H 0.187608 0.038841 0.641717 0.102 Uiso 1 1 calc R . . . .
C62 C 0.1766(4) 0.0004(6) 0.6822(2) 0.100(3) Uani 1 1 d . . . . .
H62 H 0.158023 -0.046605 0.676965 0.120 Uiso 1 1 calc R . . . .
C63 C 0.1858(4) 0.0190(6) 0.71052(19) 0.095(3) Uani 1 1 d . . . . .
H63 H 0.173021 -0.014289 0.724560 0.114 Uiso 1 1 calc R . . . .
C64 C 0.2139(3) 0.0865(6) 0.71809(17) 0.082(2) Uani 1 1 d . . . . .
H64 H 0.220263 0.099511 0.737347 0.099 Uiso 1 1 calc R . . . .
C65 C 0.2331(3) 0.1363(5) 0.69689(16) 0.0672(19) Uani 1 1 d . . . . .
H65 H 0.252810 0.181555 0.702248 0.081 Uiso 1 1 calc R . . . .
C66 C 0.2047(3) 0.2614(5) 0.57242(16) 0.071(2) Uani 1 1 d . U . . .
C67 C 0.2254(3) 0.2875(5) 0.54821(17) 0.085(2) Uani 1 1 d . U . . .
H67 H 0.257560 0.295050 0.548730 0.102 Uiso 1 1 calc R . . . .
C68 C 0.1988(4) 0.3029(7) 0.5229(2) 0.122(4) Uani 1 1 d . U . . .
H68 H 0.213331 0.320277 0.506592 0.147 Uiso 1 1 calc R . . . .
C69 C 0.1523(4) 0.2928(8) 0.5217(2) 0.135(5) Uani 1 1 d . U . . .
H69 H 0.134943 0.301010 0.504482 0.162 Uiso 1 1 calc R . . . .
C70 C 0.1301(4) 0.2703(8) 0.5460(3) 0.132(5) Uani 1 1 d . U . . .
H70 H 0.097733 0.266307 0.545508 0.159 Uiso 1 1 calc R . . . .
C71 C 0.1562(3) 0.2539(7) 0.5711(2) 0.102(3) Uani 1 1 d . U . . .
H71 H 0.141309 0.237572 0.587348 0.122 Uiso 1 1 calc R . . . .
C72 C 0.4138(2) 0.2562(5) 0.59156(14) 0.0621(18) Uani 1 1 d . . . . .
C73 C 0.4405(3) 0.2120(5) 0.61349(17) 0.073(2) Uani 1 1 d . . . . .
H73 H 0.469417 0.190630 0.609088 0.088 Uiso 1 1 calc R . . . .
C74 C 0.4265(2) 0.1987(4) 0.64066(16) 0.0595(17) Uani 1 1 d . . . . .
C75 C 0.4332(9) 0.2583(16) 0.5619(5) 0.068(4) Uani 0.69(4) 1 d D U P E 1
C75A C 0.427(2) 0.281(4) 0.5624(11) 0.067(8) Uani 0.31(4) 1 d D U P E 2
C76 C 0.4653(8) 0.2002(17) 0.5528(5) 0.091(5) Uani 0.69(4) 1 d D U P E 1
H76 H 0.476130 0.156704 0.565103 0.109 Uiso 0.69(4) 1 calc R . P E 1
C76A C 0.4591(18) 0.231(3) 0.5493(8) 0.079(7) Uani 0.31(4) 1 d D U P E 2
H76A H 0.471932 0.183969 0.559322 0.095 Uiso 0.31(4) 1 calc R . P E 2
C77 C 0.4811(8) 0.2054(19) 0.5266(5) 0.107(6) Uani 0.69(4) 1 d D U P E 1
H77 H 0.502681 0.165782 0.520501 0.128 Uiso 0.69(4) 1 calc R . P E 1
C77A C 0.4727(16) 0.246(3) 0.5228(8) 0.088(8) Uani 0.31(4) 1 d D U P E 2
H77A H 0.494202 0.209070 0.514989 0.106 Uiso 0.31(4) 1 calc R . P E 2
C78 C 0.4650(7) 0.2705(19) 0.5085(4) 0.093(6) Uani 0.69(4) 1 d D U P E 1
H78 H 0.475933 0.274079 0.490209 0.111 Uiso 0.69(4) 1 calc R . P E 1
C78A C 0.4554(16) 0.314(4) 0.5072(8) 0.090(8) Uani 0.31(4) 1 d D U P E 2
H78A H 0.464987 0.326202 0.488925 0.108 Uiso 0.31(4) 1 calc R . P E 2
C79 C 0.4340(8) 0.3289(17) 0.5167(4) 0.096(5) Uani 0.69(4) 1 d D U P E 1
H79 H 0.423733 0.372648 0.504363 0.115 Uiso 0.69(4) 1 calc R . P E 1
C79A C 0.4237(18) 0.363(4) 0.5196(10) 0.092(8) Uani 0.31(4) 1 d D U P E 2
H79A H 0.411238 0.410235 0.509489 0.110 Uiso 0.31(4) 1 calc R . P E 2
C80 C 0.4174(9) 0.3221(16) 0.5442(5) 0.080(4) Uani 0.69(4) 1 d D U P E 1
H80 H 0.395620 0.361262 0.550214 0.095 Uiso 0.69(4) 1 calc R . P E 1
C80A C 0.408(2) 0.348(4) 0.5471(10) 0.079(8) Uani 0.31(4) 1 d D U P E 2
H80A H 0.386050 0.382570 0.554715 0.094 Uiso 0.31(4) 1 calc R . P E 2
C81 C 0.4591(2) 0.1541(5) 0.66181(17) 0.0641(18) Uani 1 1 d D . . . .
C82 C 0.4597(11) 0.180(2) 0.6900(4) 0.092(7) Uani 0.52(6) 1 d D U P F 1
H82 H 0.442920 0.226388 0.696156 0.110 Uiso 0.52(6) 1 calc R . P F 1
C82A C 0.4663(14) 0.196(2) 0.6876(5) 0.102(8) Uani 0.48(6) 1 d D U P F 2
H82A H 0.450011 0.246879 0.689895 0.122 Uiso 0.48(6) 1 calc R . P F 2
C83 C 0.4878(12) 0.129(3) 0.7085(7) 0.113(8) Uani 0.52(6) 1 d D U P F 1
H83 H 0.489473 0.141748 0.727963 0.135 Uiso 0.52(6) 1 calc R . P F 1
C83A C 0.4959(14) 0.169(3) 0.7106(8) 0.113(8) Uani 0.48(6) 1 d D U P F 2
H83A H 0.499780 0.200429 0.727463 0.136 Uiso 0.48(6) 1 calc R . P F 2
C84 C 0.5132(12) 0.060(3) 0.6995(8) 0.105(8) Uani 0.52(6) 1 d D U P F 1
H84 H 0.532197 0.029560 0.712714 0.127 Uiso 0.52(6) 1 calc R . P F 1
C84A C 0.5188(13) 0.093(3) 0.7070(8) 0.106(8) Uani 0.48(6) 1 d D U P F 2
H84A H 0.538078 0.071853 0.722127 0.127 Uiso 0.48(6) 1 calc R . P F 2
C85 C 0.5108(12) 0.0366(19) 0.6716(8) 0.090(7) Uani 0.52(6) 1 d D U P F 1
H85 H 0.527133 -0.011035 0.665643 0.108 Uiso 0.52(6) 1 calc R . P F 1
C85A C 0.5144(14) 0.047(2) 0.6823(10) 0.097(8) Uani 0.48(6) 1 d D U P F 2
H85A H 0.530215 -0.003986 0.680247 0.116 Uiso 0.48(6) 1 calc R . P F 2
C86 C 0.4837(11) 0.0844(18) 0.6520(8) 0.070(7) Uani 0.52(6) 1 d D U P F 1
H86 H 0.482037 0.070170 0.632677 0.084 Uiso 0.52(6) 1 calc R . P F 1
C86A C 0.4856(14) 0.0802(19) 0.6602(9) 0.081(8) Uani 0.48(6) 1 d D U P F 2
H86A H 0.483900 0.050442 0.642927 0.097 Uiso 0.48(6) 1 calc R . P F 2
C87 C 0.3088(3) 0.3493(5) 0.70542(16) 0.068(2) Uani 1 1 d . . . . .
C88 C 0.2654(3) 0.3901(5) 0.70016(18) 0.074(2) Uani 1 1 d . . . . .
H88 H 0.246793 0.398292 0.715558 0.089 Uiso 1 1 calc R . . . .
C89 C 0.2489(2) 0.4188(4) 0.67353(16) 0.0619(17) Uani 1 1 d . . . . .
C90 C 0.3300(14) 0.324(3) 0.7354(7) 0.080(6) Uani 0.57(4) 1 d D U P A 1
C90A C 0.3184(17) 0.321(5) 0.7348(10) 0.080(8) Uani 0.43(4) 1 d D U P A 2
C91 C 0.3014(13) 0.301(3) 0.7569(6) 0.102(7) Uani 0.57(4) 1 d D U P A 1
H91 H 0.269232 0.300922 0.753133 0.123 Uiso 0.57(4) 1 calc R . P A 1
C91A C 0.2831(16) 0.300(4) 0.7525(8) 0.098(7) Uani 0.43(4) 1 d D U P A 2
H91A H 0.251996 0.305712 0.746015 0.117 Uiso 0.43(4) 1 calc R . P A 2
C92 C 0.3199(13) 0.278(2) 0.7840(5) 0.125(8) Uani 0.57(4) 1 d D U P A 1
H92 H 0.301093 0.261730 0.798636 0.150 Uiso 0.57(4) 1 calc R . P A 1
C92A C 0.2950(16) 0.272(3) 0.7801(7) 0.119(8) Uani 0.43(4) 1 d D U P A 2
H92A H 0.271897 0.257020 0.792260 0.143 Uiso 0.43(4) 1 calc R . P A 2
C93 C 0.3696(15) 0.280(2) 0.7878(6) 0.127(8) Uani 0.57(4) 1 d D U P A 1
H93 H 0.383240 0.263931 0.805549 0.153 Uiso 0.57(4) 1 calc R . P A 1
C93A C 0.3432(17) 0.267(3) 0.7898(7) 0.123(9) Uani 0.43(4) 1 d D U P A 2
H93A H 0.351957 0.250661 0.808479 0.147 Uiso 0.43(4) 1 calc R . P A 2
C94 C 0.3979(14) 0.304(2) 0.7671(7) 0.119(7) Uani 0.57(4) 1 d D U P A 1
H94 H 0.430106 0.306100 0.770494 0.143 Uiso 0.57(4) 1 calc R . P A 1
C94A C 0.3757(17) 0.285(3) 0.7709(8) 0.118(8) Uani 0.43(4) 1 d D U P A 2
H94A H 0.407059 0.280169 0.776683 0.141 Uiso 0.43(4) 1 calc R . P A 2
C95 C 0.3771(14) 0.324(3) 0.7412(7) 0.099(7) Uani 0.57(4) 1 d D U P A 1
H95 H 0.396026 0.338975 0.726544 0.119 Uiso 0.57(4) 1 calc R . P A 1
C95A C 0.3640(17) 0.312(4) 0.7438(8) 0.096(8) Uani 0.43(4) 1 d D U P A 2
H95A H 0.387279 0.323722 0.731337 0.115 Uiso 0.43(4) 1 calc R . P A 2
C96 C 0.2062(3) 0.4751(5) 0.67024(18) 0.0709(19) Uani 1 1 d D U . . .
C97 C 0.1864(11) 0.492(2) 0.6434(5) 0.102(7) Uani 0.46(3) 1 d D U P G 1
H97 H 0.198941 0.466322 0.627631 0.123 Uiso 0.46(3) 1 calc R . P G 1
C97A C 0.1986(10) 0.5224(14) 0.6456(4) 0.087(5) Uani 0.54(3) 1 d D U P G 2
H97A H 0.220124 0.519626 0.631463 0.104 Uiso 0.54(3) 1 calc R . P G 2
C98 C 0.1483(11) 0.547(2) 0.6389(6) 0.117(8) Uani 0.46(3) 1 d D U P G 1
H98 H 0.136657 0.560574 0.620448 0.140 Uiso 0.46(3) 1 calc R . P G 1
C98A C 0.1593(8) 0.5746(17) 0.6413(5) 0.097(6) Uani 0.54(3) 1 d D U P G 2
H98A H 0.154259 0.605971 0.624464 0.117 Uiso 0.54(3) 1 calc R . P G 2
C99 C 0.1290(4) 0.5782(8) 0.6620(3) 0.123(4) Uani 1 1 d D U . . .
H99 H 0.101027 0.608334 0.659740 0.148 Uiso 0.46(3) 1 calc R . P G 1
H99A H 0.104033 0.616271 0.660086 0.148 Uiso 0.54(3) 1 calc R . P G 2
C100 C 0.1491(10) 0.567(2) 0.6889(5) 0.114(7) Uani 0.46(3) 1 d D U P G 1
H100 H 0.137135 0.595427 0.704364 0.137 Uiso 0.46(3) 1 calc R . P G 1
C101 C 0.1874(10) 0.5148(19) 0.6930(5) 0.100(7) Uani 0.46(3) 1 d D U P G 1
H101 H 0.200652 0.506110 0.711388 0.120 Uiso 0.46(3) 1 calc R . P G 1
C102 C 0.4430(3) 0.5304(4) 0.62836(16) 0.0628(18) Uani 1 1 d . . . . .
H102 H 0.454249 0.578085 0.619042 0.075 Uiso 1 1 calc R . . . .
C103 C 0.4003(2) 0.4931(4) 0.62453(14) 0.0499(14) Uani 1 1 d . . . . .
C104 C 0.3597(2) 0.5151(4) 0.60583(12) 0.0463(13) Uani 1 1 d . . . . .
C105 C 0.3578(3) 0.5890(4) 0.58911(16) 0.0669(19) Uani 1 1 d . . . . .
H105 H 0.383118 0.626095 0.589252 0.080 Uiso 1 1 calc R . . . .
C106 C 0.3177(3) 0.6066(5) 0.57230(18) 0.081(2) Uani 1 1 d . . . . .
H106 H 0.315606 0.655920 0.561145 0.097 Uiso 1 1 calc R . . . .
C107 C 0.2813(3) 0.5503(5) 0.57231(18) 0.078(2) Uani 1 1 d . . . . .
H107 H 0.253770 0.561054 0.561410 0.093 Uiso 1 1 calc R . . . .
C108 C 0.2862(3) 0.4776(5) 0.58874(17) 0.068(2) Uani 1 1 d . . . . .
H108 H 0.261500 0.439066 0.588480 0.081 Uiso 1 1 calc R . . . .
C109 C 0.5151(3) 0.4841(6) 0.6602(2) 0.079(2) Uani 1 1 d D . . . .
C110 C 0.540(2) 0.568(2) 0.6544(19) 0.12(2) Uani 0.46(3) 1 d D U P G 1
H11A H 0.543096 0.574503 0.634164 0.184 Uiso 0.46(3) 1 calc GR . P G 1
H11B H 0.570495 0.567734 0.664116 0.184 Uiso 0.46(3) 1 calc GR . P G 1
H11C H 0.522316 0.615200 0.661312 0.184 Uiso 0.46(3) 1 calc GR . P G 1
C111 C 0.542(2) 0.408(3) 0.6473(10) 0.093(12) Uani 0.46(3) 1 d D U P G 1
H11D H 0.530262 0.354872 0.654701 0.140 Uiso 0.46(3) 1 calc GR . P G 1
H11E H 0.574445 0.412998 0.652513 0.140 Uiso 0.46(3) 1 calc GR . P G 1
H11F H 0.536850 0.408335 0.626820 0.140 Uiso 0.46(3) 1 calc GR . P G 1
C112 C 0.5089(19) 0.464(5) 0.6919(5) 0.130(19) Uani 0.46(3) 1 d D U P G 1
H11G H 0.484420 0.498881 0.698782 0.195 Uiso 0.46(3) 1 calc GR . P G 1
H11H H 0.537464 0.475293 0.702953 0.195 Uiso 0.46(3) 1 calc GR . P G 1
H11I H 0.500788 0.404433 0.693894 0.195 Uiso 0.46(3) 1 calc GR . P G 1
C200 C 0.1335(8) 0.5282(19) 0.6858(5) 0.119(7) Uani 0.54(3) 1 d D U P G 2
H200 H 0.110472 0.527273 0.698976 0.143 Uiso 0.54(3) 1 calc R . P G 2
C201 C 0.1729(7) 0.4790(19) 0.6899(5) 0.103(7) Uani 0.54(3) 1 d D U P G 2
H201 H 0.177144 0.447203 0.706657 0.124 Uiso 0.54(3) 1 calc R . P G 2
C210 C 0.5288(16) 0.5788(16) 0.6587(14) 0.086(9) Uani 0.54(3) 1 d D U P G 2
H21A H 0.522941 0.599195 0.639410 0.129 Uiso 0.54(3) 1 calc GR . P G 2
H21B H 0.561308 0.585025 0.664251 0.129 Uiso 0.54(3) 1 calc GR . P G 2
H21C H 0.510604 0.611395 0.671396 0.129 Uiso 0.54(3) 1 calc GR . P G 2
C211 C 0.542(2) 0.434(3) 0.6377(8) 0.108(13) Uani 0.54(3) 1 d D U P G 2
H21D H 0.527732 0.378709 0.634448 0.162 Uiso 0.54(3) 1 calc GR . P G 2
H21E H 0.573880 0.426185 0.644679 0.162 Uiso 0.54(3) 1 calc GR . P G 2
H21F H 0.541096 0.465283 0.620012 0.162 Uiso 0.54(3) 1 calc GR . P G 2
C212 C 0.5219(15) 0.453(4) 0.6913(6) 0.101(11) Uani 0.54(3) 1 d D U P G 2
H21G H 0.499616 0.481114 0.702693 0.152 Uiso 0.54(3) 1 calc GR . P G 2
H21H H 0.552905 0.467144 0.698676 0.152 Uiso 0.54(3) 1 calc GR . P G 2
H21I H 0.517426 0.392393 0.692005 0.152 Uiso 0.54(3) 1 calc GR . P G 2

loop_
_atom_site_aniso_label
_atom_site_aniso_U_11
_atom_site_aniso_U_22
_atom_site_aniso_U_33
_atom_site_aniso_U_23
_atom_site_aniso_U_13
_atom_site_aniso_U_12
Eu1 0.05267(19) 0.04619(17) 0.03730(15) 0.00418(13) 0.00584(12) 0.00627(14)
Eu2 0.04865(18) 0.04617(17) 0.04784(17) 0.00932(14) 0.00455(13) 0.00104(14)
O1 0.056(3) 0.050(2) 0.046(2) -0.0001(18) 0.0027(19) 0.013(2)
O2 0.063(3) 0.065(3) 0.048(2) -0.004(2) -0.004(2) 0.022(2)
O3 0.053(3) 0.059(3) 0.059(3) 0.007(2) 0.003(2) 0.005(2)
O4 0.059(3) 0.057(3) 0.048(2) 0.012(2) 0.011(2) 0.002(2)
O5 0.058(3) 0.091(3) 0.042(2) 0.005(2) 0.002(2) -0.005(3)
O6 0.070(3) 0.069(3) 0.053(3) 0.013(2) 0.010(2) -0.005(3)
O7 0.058(3) 0.054(2) 0.053(3) 0.0088(19) 0.003(2) -0.003(2)
O8 0.062(3) 0.063(3) 0.045(2) 0.011(2) 0.005(2) -0.008(2)
O9 0.067(3) 0.070(3) 0.047(3) 0.008(2) 0.010(2) -0.002(2)
O10 0.061(3) 0.064(3) 0.053(3) 0.015(2) 0.015(2) 0.014(2)
O11 0.078(3) 0.075(3) 0.047(3) -0.003(2) 0.000(2) 0.005(3)
O12 0.067(3) 0.073(3) 0.061(3) 0.004(2) 0.006(2) 0.015(3)
N1 0.068(3) 0.049(3) 0.036(3) 0.003(2) 0.003(2) 0.010(3)
N2 0.075(4) 0.065(3) 0.035(3) 0.000(2) 0.008(3) 0.010(3)
N3 0.074(4) 0.063(3) 0.032(3) -0.001(2) 0.011(2) 0.009(3)
N4 0.072(4) 0.049(3) 0.040(3) 0.011(2) 0.012(2) 0.012(3)
N5 0.053(3) 0.050(3) 0.065(4) 0.007(3) -0.001(3) 0.000(3)
N6 0.064(4) 0.062(3) 0.058(3) 0.011(3) -0.004(3) -0.001(3)
N7 0.055(3) 0.056(3) 0.062(4) 0.006(3) -0.002(3) -0.003(3)
N8 0.055(3) 0.049(3) 0.062(3) 0.013(2) 0.000(3) -0.003(3)
C1 0.046(3) 0.041(3) 0.051(3) 0.000(2) 0.007(3) 0.004(3)
C2 0.059(4) 0.064(4) 0.046(3) -0.007(3) 0.001(3) 0.012(3)
C3 0.048(3) 0.057(3) 0.037(3) -0.003(3) 0.001(2) 0.001(3)
C4 0.056(4) 0.057(4) 0.058(4) 0.003(3) 0.005(3) 0.014(3)
C5 0.098(9) 0.086(11) 0.095(13) -0.032(9) -0.031(10) 0.041(9)
C5A 0.098(10) 0.081(12) 0.098(15) -0.030(11) -0.037(13) 0.043(10)
C6 0.130(11) 0.103(14) 0.109(14) -0.039(11) -0.027(10) 0.066(9)
C6A 0.124(11) 0.095(13) 0.106(16) -0.029(12) -0.032(12) 0.067(10)
C7 0.099(6) 0.108(7) 0.111(8) -0.008(5) -0.003(5) 0.060(6)
C8 0.062(5) 0.103(7) 0.135(9) 0.003(5) -0.013(5) 0.032(5)
C9 0.060(4) 0.072(5) 0.084(5) -0.007(4) -0.004(4) 0.013(4)
C10 0.066(4) 0.055(4) 0.048(3) -0.004(3) -0.007(3) 0.009(3)
C11 0.080(10) 0.083(8) 0.042(5) -0.008(6) -0.006(6) 0.021(8)
C11A 0.081(16) 0.106(16) 0.057(11) -0.019(11) -0.015(11) 0.033(13)
C12 0.096(12) 0.095(9) 0.045(6) -0.007(6) -0.003(7) 0.013(9)
C12A 0.094(17) 0.104(15) 0.042(11) -0.020(11) -0.009(11) 0.026(14)
C13 0.094(11) 0.099(9) 0.050(8) -0.004(8) -0.020(8) 0.018(10)
C13A 0.083(15) 0.100(15) 0.044(15) -0.010(14) -0.011(12) 0.025(13)
C14 0.070(7) 0.092(12) 0.057(12) 0.005(10) -0.013(7) 0.010(7)
C14A 0.062(10) 0.078(15) 0.045(15) -0.006(12) -0.007(10) 0.011(10)
C15 0.063(7) 0.071(11) 0.045(8) 0.002(7) -0.001(7) 0.002(7)
C15A 0.052(10) 0.058(14) 0.045(13) -0.002(11) -0.007(10) -0.002(9)
C16 0.055(4) 0.068(4) 0.045(4) -0.003(3) 0.004(3) 0.001(3)
C17 0.056(4) 0.087(5) 0.055(4) 0.016(4) 0.011(3) -0.002(4)
C18 0.062(4) 0.052(4) 0.046(3) 0.007(3) 0.012(3) 0.000(3)
C19 0.054(4) 0.074(5) 0.055(4) -0.010(3) 0.002(3) 0.005(3)
C20 0.067(5) 0.084(6) 0.085(6) 0.000(4) -0.014(4) 0.008(4)
C21 0.082(6) 0.102(7) 0.111(8) -0.007(6) -0.021(6) 0.025(6)
C22 0.064(6) 0.153(10) 0.081(7) -0.022(6) -0.004(5) 0.025(6)
C23 0.061(5) 0.172(11) 0.091(7) -0.002(7) 0.012(5) 0.003(6)
C24 0.060(5) 0.140(8) 0.077(6) 0.015(6) 0.007(4) 0.004(5)
C25 0.066(4) 0.059(4) 0.053(4) 0.008(3) 0.010(3) 0.001(3)
C26 0.094(6) 0.082(5) 0.053(4) 0.009(4) 0.012(4) -0.015(5)
C27 0.148(9) 0.082(6) 0.057(5) 0.020(4) 0.027(6) -0.021(6)
C28 0.146(10) 0.105(7) 0.055(5) 0.021(5) -0.005(6) 0.008(7)
C29 0.107(7) 0.124(8) 0.065(6) 0.022(5) -0.014(5) -0.004(6)
C30 0.075(5) 0.086(6) 0.073(5) 0.020(4) 0.000(4) 0.001(4)
C31 0.065(4) 0.063(4) 0.054(4) -0.003(3) 0.005(3) -0.004(3)
C32 0.066(5) 0.102(6) 0.060(5) 0.007(4) 0.006(4) -0.015(4)
C33 0.072(5) 0.063(4) 0.059(4) 0.002(3) 0.016(4) -0.015(4)
C34 0.066(4) 0.064(4) 0.063(4) 0.003(3) -0.011(3) 0.002(3)
C35 0.077(9) 0.067(11) 0.060(7) 0.012(8) -0.009(6) -0.001(9)
C36 0.081(13) 0.101(15) 0.062(8) 0.003(10) -0.015(8) 0.017(11)
C37 0.071(15) 0.116(13) 0.077(10) 0.012(11) -0.014(10) 0.006(13)
C38 0.073(12) 0.105(15) 0.088(13) 0.020(13) -0.008(9) 0.023(11)
C39 0.087(9) 0.093(17) 0.073(10) 0.002(11) -0.002(8) 0.026(10)
C35A 0.080(10) 0.083(16) 0.065(9) 0.012(10) -0.014(7) -0.009(12)
C36A 0.084(15) 0.097(15) 0.061(9) 0.010(10) -0.004(10) 0.013(14)
C37A 0.081(14) 0.109(14) 0.080(13) 0.010(13) -0.013(12) 0.013(14)
C38A 0.065(10) 0.103(17) 0.081(14) 0.006(12) -0.011(8) 0.005(12)
C39A 0.074(7) 0.087(17) 0.074(11) 0.000(11) -0.012(8) 0.016(10)
C40 0.088(5) 0.083(5) 0.069(4) 0.006(4) 0.016(4) -0.019(4)
C41A 0.164(11) 0.182(14) 0.088(8) 0.000(10) 0.017(8) -0.111(10)
C42A 0.175(12) 0.201(15) 0.110(9) -0.002(11) 0.034(8) -0.119(11)
C43 0.150(9) 0.157(10) 0.103(7) 0.025(7) 0.043(6) -0.061(8)
C44A 0.106(8) 0.153(13) 0.078(7) 0.051(8) 0.021(6) -0.013(8)
C45A 0.075(6) 0.103(9) 0.071(6) 0.035(6) 0.014(5) 0.000(6)
C41 0.094(9) 0.16(2) 0.085(16) 0.016(14) 0.027(13) -0.042(16)
C42 0.118(12) 0.18(2) 0.088(17) 0.007(15) 0.027(12) -0.079(15)
C44 0.152(13) 0.16(2) 0.11(2) 0.052(15) 0.038(16) -0.050(17)
C45 0.122(12) 0.119(19) 0.074(16) 0.037(13) 0.023(12) -0.024(15)
C46 0.077(5) 0.050(4) 0.052(4) -0.001(3) 0.012(3) 0.007(3)
C47 0.067(4) 0.041(3) 0.035(3) -0.003(2) 0.012(3) -0.004(3)
C48 0.067(4) 0.039(3) 0.034(3) 0.006(2) 0.004(3) -0.003(3)
C49 0.085(5) 0.049(4) 0.047(4) -0.002(3) 0.006(3) 0.015(3)
C50 0.109(6) 0.063(4) 0.051(4) 0.012(3) 0.001(4) 0.021(4)
C51 0.119(7) 0.068(5) 0.050(4) 0.020(4) 0.007(4) 0.017(5)
C52 0.108(6) 0.060(4) 0.048(4) 0.015(3) 0.020(4) 0.014(4)
C53 0.101(6) 0.090(6) 0.045(4) -0.001(4) 0.012(4) 0.013(5)
C54 0.149(16) 0.155(18) 0.053(14) -0.016(11) 0.063(11) -0.024(14)
C54A 0.19(4) 0.16(5) 0.05(3) -0.02(2) 0.08(3) -0.05(4)
C55 0.20(3) 0.15(3) 0.040(12) 0.003(16) 0.007(16) 0.06(3)
C55A 0.15(4) 0.08(2) 0.019(19) -0.013(15) -0.01(2) -0.01(2)
C56 0.13(3) 0.15(2) 0.047(10) -0.033(11) 0.005(13) 0.043(14)
C56A 0.11(5) 0.08(3) 0.07(3) -0.016(19) -0.01(3) 0.01(2)
C57 0.059(4) 0.054(4) 0.053(4) 0.001(3) 0.010(3) -0.002(3)
C58 0.057(4) 0.070(5) 0.061(4) 0.009(3) 0.003(3) -0.013(3)
C59 0.060(4) 0.059(4) 0.054(4) 0.008(3) 0.004(3) 0.000(3)
C60 0.067(4) 0.060(4) 0.051(4) 0.008(3) 0.010(3) -0.011(3)
C61 0.111(7) 0.087(6) 0.058(5) 0.000(4) 0.014(4) -0.036(5)
C62 0.118(8) 0.091(6) 0.094(7) 0.018(5) 0.021(6) -0.045(6)
C63 0.119(8) 0.105(7) 0.064(5) 0.018(5) 0.032(5) -0.023(6)
C64 0.097(6) 0.098(6) 0.053(4) 0.014(4) 0.014(4) -0.001(5)
C65 0.077(5) 0.065(4) 0.061(4) 0.007(3) 0.007(4) -0.001(4)
C66 0.072(4) 0.079(5) 0.060(4) 0.015(4) -0.005(3) -0.013(4)
C67 0.082(5) 0.104(6) 0.066(5) 0.026(5) -0.008(4) -0.010(5)
C68 0.111(7) 0.179(11) 0.074(6) 0.058(7) -0.019(5) -0.031(8)
C69 0.112(7) 0.183(11) 0.103(7) 0.070(8) -0.043(6) -0.047(8)
C70 0.088(6) 0.185(12) 0.119(8) 0.060(8) -0.038(5) -0.033(8)
C71 0.077(5) 0.141(9) 0.085(6) 0.030(6) -0.016(4) -0.026(6)
C72 0.059(4) 0.085(5) 0.043(4) -0.005(3) 0.013(3) -0.011(4)
C73 0.054(4) 0.092(6) 0.073(5) 0.009(4) 0.010(4) 0.012(4)
C74 0.060(4) 0.052(4) 0.067(4) 0.006(3) 0.006(3) 0.005(3)
C75 0.054(9) 0.089(12) 0.061(7) -0.004(7) 0.012(6) -0.009(7)
C75A 0.059(17) 0.10(2) 0.047(12) -0.012(12) 0.010(11) -0.003(14)
C76 0.092(10) 0.110(14) 0.074(8) -0.001(8) 0.029(7) 0.020(9)
C76A 0.089(16) 0.114(19) 0.037(10) -0.005(12) 0.030(11) 0.006(14)
C77 0.104(11) 0.141(16) 0.079(9) -0.008(10) 0.033(8) 0.026(10)
C77A 0.090(16) 0.133(19) 0.045(12) 0.010(15) 0.029(12) 0.003(14)
C78 0.082(10) 0.134(16) 0.063(8) -0.003(9) 0.024(7) -0.014(10)
C78A 0.087(18) 0.13(2) 0.051(12) 0.012(14) 0.021(11) 0.001(17)
C79 0.100(13) 0.127(14) 0.061(8) 0.008(10) 0.011(8) 0.001(9)
C79A 0.097(18) 0.12(2) 0.057(13) 0.004(15) 0.019(13) 0.000(15)
C80 0.083(11) 0.101(13) 0.056(7) -0.005(8) 0.006(6) 0.005(8)
C80A 0.086(19) 0.11(2) 0.045(12) -0.004(14) 0.007(11) -0.002(14)
C81 0.059(4) 0.067(4) 0.068(5) 0.006(4) 0.008(4) 0.005(4)
C82 0.099(14) 0.124(16) 0.052(10) 0.008(11) 0.005(9) 0.026(11)
C82A 0.106(16) 0.118(16) 0.082(14) 0.033(13) 0.012(11) 0.026(13)
C83 0.131(16) 0.130(19) 0.073(10) 0.013(12) -0.023(10) 0.023(15)
C83A 0.126(17) 0.121(19) 0.089(12) 0.007(14) -0.015(11) 0.021(16)
C84 0.095(13) 0.122(17) 0.094(15) 0.018(14) -0.038(13) 0.016(12)
C84A 0.103(15) 0.127(18) 0.086(14) 0.018(12) -0.020(12) 0.023(15)
C85 0.084(11) 0.089(12) 0.093(17) 0.017(10) -0.031(12) 0.023(10)
C85A 0.088(14) 0.106(14) 0.09(2) 0.017(12) -0.018(16) 0.018(12)
C86 0.055(10) 0.065(10) 0.086(14) 0.005(10) -0.023(11) 0.018(9)
C86A 0.075(14) 0.084(14) 0.083(16) 0.022(11) -0.007(12) 0.001(12)
C87 0.097(6) 0.055(4) 0.051(4) -0.007(3) 0.001(4) -0.009(4)
C88 0.078(5) 0.075(5) 0.071(5) -0.005(4) 0.015(4) 0.006(4)
C89 0.061(4) 0.058(4) 0.068(5) -0.007(3) 0.015(4) -0.003(3)
C90 0.120(17) 0.067(10) 0.052(8) -0.009(8) -0.007(9) 0.006(14)
C90A 0.113(18) 0.070(13) 0.057(10) -0.010(10) -0.006(10) 0.014(16)
C91 0.137(17) 0.118(12) 0.051(10) 0.015(10) -0.006(10) 0.014(16)
C91A 0.134(19) 0.115(14) 0.044(11) 0.010(11) 0.001(11) 0.024(19)
C92 0.157(19) 0.172(15) 0.044(9) 0.009(10) -0.009(13) 0.03(2)
C92A 0.150(19) 0.153(16) 0.054(12) 0.015(12) -0.003(15) 0.04(2)
C93 0.162(19) 0.142(15) 0.073(10) 0.015(11) -0.031(13) 0.019(18)
C93A 0.15(2) 0.152(17) 0.065(12) 0.010(12) -0.009(14) 0.05(2)
C94 0.140(18) 0.127(16) 0.087(12) -0.002(11) -0.033(11) 0.002(15)
C94A 0.145(19) 0.136(18) 0.070(11) 0.013(14) -0.016(13) 0.032(17)
C95 0.123(16) 0.095(14) 0.076(9) -0.001(10) -0.019(10) 0.010(14)
C95A 0.123(18) 0.098(17) 0.064(10) 0.000(11) -0.021(12) 0.032(17)
C96 0.065(4) 0.065(4) 0.084(5) -0.005(4) 0.018(4) 0.002(3)
C97 0.085(15) 0.104(18) 0.115(9) -0.022(11) -0.024(10) 0.027(12)
C97A 0.080(12) 0.077(13) 0.104(10) 0.003(9) -0.001(8) 0.018(9)
C98 0.091(15) 0.114(19) 0.141(11) -0.025(13) -0.025(10) 0.027(12)
C98A 0.076(12) 0.092(14) 0.122(11) -0.011(9) -0.010(8) 0.018(10)
C99 0.086(7) 0.125(9) 0.160(9) 0.005(7) 0.017(6) 0.029(6)
C100 0.099(16) 0.116(17) 0.133(10) 0.007(13) 0.055(10) 0.034(12)
C101 0.101(14) 0.100(16) 0.103(9) 0.008(10) 0.040(10) 0.026(11)
C102 0.068(4) 0.047(4) 0.072(5) 0.008(3) 0.001(4) -0.004(3)
C103 0.052(4) 0.041(3) 0.056(4) -0.004(3) 0.001(3) -0.002(3)
C104 0.060(4) 0.040(3) 0.040(3) 0.000(2) 0.009(3) 0.001(3)
C105 0.077(5) 0.052(4) 0.071(5) 0.017(3) -0.006(4) -0.014(4)
C106 0.097(6) 0.067(5) 0.078(6) 0.031(4) -0.007(5) 0.007(5)
C107 0.069(5) 0.070(5) 0.091(6) 0.031(4) -0.018(4) -0.006(4)
C108 0.059(4) 0.063(4) 0.079(5) 0.018(4) -0.009(4) -0.006(4)
C109 0.059(5) 0.089(6) 0.088(6) -0.003(5) -0.010(4) -0.008(4)
C110 0.07(3) 0.14(3) 0.15(4) 0.00(3) -0.02(3) -0.004(19)
C111 0.053(13) 0.11(3) 0.11(3) -0.01(2) 0.006(18) 0.01(2)
C112 0.09(3) 0.18(4) 0.12(2) -0.01(2) -0.068(18) 0.01(2)
C200 0.062(11) 0.157(18) 0.139(13) 0.003(11) 0.017(10) 0.023(11)
C201 0.070(11) 0.134(17) 0.109(11) 0.003(10) 0.026(8) 0.019(10)
C210 0.050(16) 0.084(14) 0.12(2) -0.018(13) -0.011(13) -0.017(12)
C211 0.073(15) 0.10(2) 0.15(3) 0.001(18) 0.00(2) 0.012(18)
C212 0.059(19) 0.14(2) 0.103(18) 0.038(15) -0.033(11) -0.005(17)

loop_
_atom_type_symbol
_atom_type_description
_atom_type_scat_dispersion_real
_atom_type_scat_dispersion_imag
_atom_type_scat_source
C C 0.0033 0.0016 'International Tables Vol C Tables 4.2.6.8 and 6.1.1.4'
H H 0.0000 0.0000 'International Tables Vol C Tables 4.2.6.8 and 6.1.1.4'
N N 0.0061 0.0033 'International Tables Vol C Tables 4.2.6.8 and 6.1.1.4'
O O 0.0106 0.0060 'International Tables Vol C Tables 4.2.6.8 and 6.1.1.4'
Eu Eu -0.1578 3.6682 'International Tables Vol C Tables 4.2.6.8 and 6.1.1.4'

loop_
_geom_angle_atom_site_label_1
_geom_angle_atom_site_label_2
_geom_angle_atom_site_label_3
_geom_angle
O1 Eu1 O3 116.67(15)
O1 Eu1 N1 153.42(15)
O1 Eu1 N4 141.67(15)
O2 Eu1 O1 71.41(14)
O2 Eu1 O3 72.95(16)
O2 Eu1 O6 84.54(17)
O2 Eu1 N1 134.16(15)
O2 Eu1 N4 77.76(16)
O3 Eu1 N1 73.49(16)
O3 Eu1 N4 73.56(16)
O4 Eu1 O1 80.49(15)
O4 Eu1 O2 116.42(17)
O4 Eu1 O3 71.12(15)
O4 Eu1 O5 75.77(16)
O4 Eu1 O6 144.48(16)
O4 Eu1 N1 80.20(16)
O4 Eu1 N4 134.88(15)
O5 Eu1 O1 81.55(16)
O5 Eu1 O2 147.08(16)
O5 Eu1 O3 138.03(15)
O5 Eu1 O6 72.27(16)
O5 Eu1 N1 76.12(17)
O5 Eu1 N4 116.58(18)
O6 Eu1 O1 79.88(16)
O6 Eu1 O3 144.41(15)
O6 Eu1 N1 106.33(17)
O6 Eu1 N4 74.97(17)
N1 Eu1 N4 63.35(15)
O7 Eu2 O9 117.01(16)
O7 Eu2 N5 151.69(16)
O7 Eu2 N8 142.58(16)
O8 Eu2 O7 71.14(15)
O8 Eu2 O9 75.91(16)
O8 Eu2 O11 139.38(17)
O8 Eu2 N5 136.90(16)
O8 Eu2 N8 78.52(16)
O9 Eu2 N5 75.51(17)
O9 Eu2 N8 74.54(17)
O10 Eu2 O7 79.52(16)
O10 Eu2 O8 118.53(17)
O10 Eu2 O9 71.45(16)
O10 Eu2 O11 77.58(17)
O10 Eu2 O12 147.04(16)
O10 Eu2 N5 81.26(17)
O10 Eu2 N8 135.67(16)
O11 Eu2 O7 76.42(16)
O11 Eu2 O9 142.43(17)
O11 Eu2 N5 79.30(18)
O11 Eu2 N8 117.39(17)
O12 Eu2 O7 83.07(16)
O12 Eu2 O8 81.08(17)
O12 Eu2 O9 141.46(16)
O12 Eu2 O11 71.21(17)
O12 Eu2 N5 102.68(18)
O12 Eu2 N8 70.83(17)
N5 Eu2 N8 63.15(17)
C1 O1 Eu1 135.9(4)
C3 O2 Eu1 138.7(4)
C16 O3 Eu1 134.2(4)
C18 O4 Eu1 136.2(4)
C31 O5 Eu1 136.4(4)
C33 O6 Eu1 135.0(4)
C57 O7 Eu2 134.4(4)
C59 O8 Eu2 135.7(4)
C72 O9 Eu2 136.1(4)
C74 O10 Eu2 137.0(4)
C87 O11 Eu2 134.5(5)
C89 O12 Eu2 136.7(5)
N2 N1 Eu1 130.1(4)
N2 N1 C47 110.9(5)
C47 N1 Eu1 118.4(4)
N1 N2 N3 106.8(5)
N2 N3 C46 109.2(5)
N2 N3 C53 119.2(6)
C46 N3 C53 131.1(6)
C48 N4 Eu1 120.0(4)
C52 N4 Eu1 121.7(4)
C52 N4 C48 117.1(6)
N6 N5 Eu2 130.1(4)
N6 N5 C103 109.4(5)
C103 N5 Eu2 119.8(4)
N5 N6 N7 106.9(5)
N6 N7 C102 111.2(6)
N6 N7 C109 118.6(6)
C102 N7 C109 129.4(6)
C104 N8 Eu2 120.8(4)
C104 N8 C108 118.3(6)
C108 N8 Eu2 121.0(4)
O1 C1 C2 124.7(5)
O1 C1 C4 115.9(5)
C2 C1 C4 119.4(6)
C1 C2 H2 117.6
C1 C2 C3 124.9(6)
C3 C2 H2 117.6
O2 C3 C2 123.8(6)
O2 C3 C10 115.8(5)
C2 C3 C10 120.4(5)
C5 C4 C1 120(2)
C5A C4 C1 124(3)
C9 C4 C1 119.9(6)
C9 C4 C5 120(2)
C9 C4 C5A 116(3)
C4 C5 H5 121.5
C6 C5 C4 117(4)
C6 C5 H5 121.5
C4 C5A H5A 117.3
C6A C5A C4 125(6)
C6A C5A H5A 117.3
C5 C6 H6 117.9
C7 C6 C5 124(4)
C7 C6 H6 117.9
C5A C6A H6A 122.1
C7 C6A C5A 116(5)
C7 C6A H6A 122.1
C6 C7 H7A 121.2
C6 C7 C8 118(2)
C6A C7 H7B 119.3
C6A C7 C8 121(3)
C8 C7 H7A 121.2
C8 C7 H7B 119.3
C7 C8 H8 120.0
C7 C8 C9 120.1(9)
C9 C8 H8 120.0
C4 C9 C8 120.7(8)
C4 C9 H9 119.6
C8 C9 H9 119.6
C11 C10 C3 119.3(9)
C11A C10 C3 131.0(17)
C11A C10 C15A 117(2)
C15 C10 C3 124.7(11)
C15 C10 C11 115.8(11)
C15A C10 C3 110.4(16)
C10 C11 H11 119.8
C12 C11 C10 120.4(13)
C12 C11 H11 119.8
C10 C11A H11J 115.2
C10 C11A C12A 130(3)
C12A C11A H11J 115.2
C11 C12 H12 120.1
C13 C12 C11 119.9(13)
C13 C12 H12 120.1
C11A C12A H12A 122.7
C13A C12A C11A 115(3)
C13A C12A H12A 122.7
C12 C13 H13 119.8
C14 C13 C12 120.4(13)
C14 C13 H13 119.8
C12A C13A H13A 120.6
C14A C13A C12A 119(3)
C14A C13A H13A 120.6
C13 C14 H14 120.0
C13 C14 C15 119.9(14)
C15 C14 H14 120.0
C13A C14A H14A 118.1
C13A C14A C15A 124(3)
C15A C14A H14A 118.1
C10 C15 C14 123.4(15)
C10 C15 H15 118.3
C14 C15 H15 118.3
C10 C15A H15A 122.4
C14A C15A C10 115(3)
C14A C15A H15A 122.4
O3 C16 C17 124.6(6)
O3 C16 C19 116.3(6)
C17 C16 C19 119.0(6)
C16 C17 H17 118.2
C18 C17 C16 123.6(6)
C18 C17 H17 118.2
O4 C18 C17 124.6(6)
O4 C18 C25 116.6(6)
C17 C18 C25 118.8(6)
C20 C19 C16 119.0(7)
C24 C19 C16 123.8(7)
C24 C19 C20 117.2(7)
C19 C20 H20 119.4
C19 C20 C21 121.2(9)
C21 C20 H20 119.4
C20 C21 H21 119.7
C22 C21 C20 120.7(10)
C22 C21 H21 119.6
C21 C22 H22 120.2
C21 C22 C23 119.6(9)
C23 C22 H22 120.2
C22 C23 H23 119.8
C22 C23 C24 120.4(10)
C24 C23 H23 119.8
C19 C24 C23 120.9(10)
C19 C24 H24 119.6
C23 C24 H24 119.6
C26 C25 C18 124.2(7)
C26 C25 C30 117.5(7)
C30 C25 C18 118.2(6)
C25 C26 H26 119.2
C25 C26 C27 121.6(9)
C27 C26 H26 119.2
C26 C27 H27 120.3
C28 C27 C26 119.4(9)
C28 C27 H27 120.3
C27 C28 H28 119.6
C27 C28 C29 120.7(9)
C29 C28 H28 119.6
C28 C29 H29 120.4
C28 C29 C30 119.3(9)
C30 C29 H29 120.4
C25 C30 H30 119.3
C29 C30 C25 121.4(8)
C29 C30 H30 119.3
O5 C31 C32 123.4(7)
O5 C31 C34 115.9(6)
C32 C31 C34 120.7(7)
C31 C32 H32 117.5
C33 C32 C31 125.1(7)
C33 C32 H32 117.5
O6 C33 C32 124.7(7)
O6 C33 C40 116.3(7)
C32 C33 C40 119.0(7)
C35 C34 C31 116.0(18)
C35 C34 C39 116(2)
C39 C34 C31 127.5(16)
C35A C34 C31 122(2)
C35A C34 C39A 121(3)
C39A C34 C31 117.5(17)
C34 C35 H35 117.7
C34 C35 C36 125(3)
C36 C35 H35 117.7
C35 C36 H36 121.3
C37 C36 C35 117(3)
C37 C36 H36 121.4
C36 C37 H37 120.3
C38 C37 C36 119(2)
C38 C37 H37 120.3
C37 C38 H38 118.5
C37 C38 C39 123(2)
C39 C38 H38 118.5
C34 C39 C38 119(2)
C34 C39 H39 120.5
C38 C39 H39 120.4
C34 C35A H35A 120.9
C34 C35A C36A 118(3)
C36A C35A H35A 121.0
C35A C36A H36A 119.1
C37A C36A C35A 122(3)
C37A C36A H36A 119.1
C36A C37A H37A 120.3
C38A C37A C36A 119(2)
C38A C37A H37A 120.3
C37A C38A H38A 119.4
C37A C38A C39A 121(3)
C39A C38A H38A 119.5
C34 C39A H39A 120.5
C38A C39A C34 119(3)
C38A C39A H39A 120.5
C41A C40 C33 121.6(5)
C41A C40 C45A 120.0
C45A C40 C33 118.4(5)
C41 C40 C33 120.9(17)
C45 C40 C33 119.9(17)
C45 C40 C41 119(2)
C40 C41A H41A 120.0
C40 C41A C42A 120.0
C42A C41A H41A 120.0
C41A C42A H42A 120.0
C43 C42A C41A 120.0
C43 C42A H42A 120.0
C42A C43 H43A 120.0
C42A C43 C44A 120.0
C44A C43 H43A 120.0
C42 C43 H43 120.9
C44 C43 H43 120.9
C44 C43 C42 118(2)
C43 C44A H44A 120.0
C45A C44A C43 120.0
C45A C44A H44A 120.0
C40 C45A H45A 120.0
C44A C45A C40 120.0
C44A C45A H45A 120.0
C40 C41 H41 119.7
C42 C41 C40 121(3)
C42 C41 H41 119.7
C43 C42 H42 120.3
C41 C42 C43 119(3)
C41 C42 H42 120.3
C43 C44 H44 120.3
C43 C44 C45 119(3)
C45 C44 H44 120.3
C40 C45 C44 120(3)
C40 C45 H45 120.0
C44 C45 H45 120.0
N3 C46 H46 126.9
C47 C46 N3 106.2(6)
C47 C46 H46 126.9
N1 C47 C48 121.5(5)
C46 C47 N1 106.9(5)
C46 C47 C48 131.6(6)
N4 C48 C47 114.6(5)
N4 C48 C49 122.6(5)
C49 C48 C47 122.8(6)
C48 C49 H49 120.5
C48 C49 C50 118.9(6)
C50 C49 H49 120.5
C49 C50 H50 120.3
C51 C50 C49 119.4(7)
C51 C50 H50 120.3
C50 C51 H51 120.9
C50 C51 C52 118.2(7)
C52 C51 H51 120.9
N4 C52 C51 123.6(7)
N4 C52 H52 118.2
C51 C52 H52 118.2
N3 C53 C54 111.5(11)
N3 C53 C54A 97(2)
N3 C53 C55 110(2)
N3 C53 C55A 107(4)
N3 C53 C56 106.9(16)
N3 C53 C56A 110(4)
C54 C53 C55 106(3)
C54 C53 C56 104(2)
C54A C53 C55A 116(6)
C54A C53 C56A 131(5)
C55 C53 C56 118(3)
C55A C53 C56A 95(5)
C53 C54 H54A 109.5
C53 C54 H54B 109.5
C53 C54 H54C 109.5
H54A C54 H54B 109.5
H54A C54 H54C 109.5
H54B C54 H54C 109.5
C53 C54A H54D 109.5
C53 C54A H54E 109.5
C53 C54A H54F 109.5
H54D C54A H54E 109.5
H54D C54A H54F 109.5
H54E C54A H54F 109.5
C53 C55 H55A 109.5
C53 C55 H55B 109.5
C53 C55 H55C 109.4
H55A C55 H55B 109.5
H55A C55 H55C 109.5
H55B C55 H55C 109.5
C53 C55A H55D 109.4
C53 C55A H55E 109.4
C53 C55A H55F 109.5
H55D C55A H55E 109.5
H55D C55A H55F 109.5
H55E C55A H55F 109.5
C53 C56 H56A 109.5
C53 C56 H56B 109.5
C53 C56 H56C 109.5
H56A C56 H56B 109.5
H56A C56 H56C 109.5
H56B C56 H56C 109.5
C53 C56A H56D 109.5
C53 C56A H56E 109.5
C53 C56A H56F 109.5
H56D C56A H56E 109.5
H56D C56A H56F 109.5
H56E C56A H56F 109.5
O7 C57 C58 124.3(6)
O7 C57 C60 116.4(6)
C58 C57 C60 119.3(6)
C57 C58 H58 117.7
C57 C58 C59 124.6(7)
C59 C58 H58 117.7
O8 C59 C58 123.4(6)
O8 C59 C66 115.9(6)
C58 C59 C66 120.6(6)
C61 C60 C57 123.4(7)
C61 C60 C65 118.0(7)
C65 C60 C57 118.6(6)
C60 C61 H61 119.7
C60 C61 C62 120.7(8)
C62 C61 H61 119.7
C61 C62 H62 119.8
C63 C62 C61 120.5(9)
C63 C62 H62 119.8
C62 C63 H63 120.2
C64 C63 C62 119.7(8)
C64 C63 H63 120.2
C63 C64 H64 120.0
C63 C64 C65 119.9(8)
C65 C64 H64 120.0
C60 C65 C64 121.2(8)
C60 C65 H65 119.4
C64 C65 H65 119.4
C67 C66 C59 118.9(7)
C67 C66 C71 117.9(7)
C71 C66 C59 123.1(7)
C66 C67 H67 119.7
C66 C67 C68 120.7(9)
C68 C67 H67 119.7
C67 C68 H68 119.7
C69 C68 C67 120.6(10)
C69 C68 H68 119.7
C68 C69 H69 119.9
C68 C69 C70 120.2(10)
C70 C69 H69 119.9
C69 C70 H70 120.3
C71 C70 C69 119.5(10)
C71 C70 H70 120.3
C66 C71 H71 119.5
C70 C71 C66 121.0(9)
C70 C71 H71 119.5
O9 C72 C73 122.6(6)
O9 C72 C75 120.2(11)
O9 C72 C75A 108(2)
C73 C72 C75 117.1(11)
C73 C72 C75A 129(2)
C72 C73 H73 117.7
C74 C73 C72 124.6(7)
C74 C73 H73 117.7
O10 C74 C73 125.4(7)
O10 C74 C81 116.0(6)
C73 C74 C81 118.6(7)
C76 C75 C72 123.6(16)
C80 C75 C72 116.4(14)
C80 C75 C76 119.9(14)
C76A C75A C72 118(3)
C80A C75A C72 125(3)
C80A C75A C76A 117(3)
C75 C76 H76 119.5
C77 C76 C75 120.9(16)
C77 C76 H76 119.5
C75A C76A H76A 118.3
C77A C76A C75A 124(3)
C77A C76A H76A 118.2
C76 C77 H77 120.5
C76 C77 C78 119.0(15)
C78 C77 H77 120.5
C76A C77A H77A 119.6
C76A C77A C78A 121(3)
C78A C77A H77A 119.6
C77 C78 H78 119.1
C79 C78 C77 121.9(15)
C79 C78 H78 119.1
C77A C78A H78A 121.8
C79A C78A C77A 116(3)
C79A C78A H78A 121.8
C78 C79 H79 120.8
C78 C79 C80 118.5(16)
C80 C79 H79 120.8
C78A C79A H79A 118.3
C78A C79A C80A 123(3)
C80A C79A H79A 118.3
C75 C80 C79 119.8(14)
C75 C80 H80 120.1
C79 C80 H80 120.1
C75A C80A C79A 119(4)
C75A C80A H80A 120.5
C79A C80A H80A 120.5
C82 C81 C74 118.2(17)
C82 C81 C86 124(2)
C82A C81 C74 114(2)
C82A C81 C86A 113(3)
C86 C81 C74 117.3(15)
C86A C81 C74 132.6(18)
C81 C82 H82 123.1
C81 C82 C83 114(3)
C83 C82 H82 123.1
C81 C82A H82A 117.2
C81 C82A C83A 126(4)
C83A C82A H82A 117.2
C82 C83 H83 118.3
C84 C83 C82 123(3)
C84 C83 H83 118.3
C82A C83A H83A 121.8
C84A C83A C82A 116(3)
C84A C83A H83A 121.8
C83 C84 H84 119.7
C83 C84 C85 121(2)
C85 C84 H84 119.7
C83A C84A H84A 118.8
C83A C84A C85A 122(3)
C85A C84A H84A 118.8
C84 C85 H85 120.5
C84 C85 C86 119(2)
C86 C85 H85 120.5
C84A C85A H85A 121.2
C84A C85A C86A 118(3)
C86A C85A H85A 121.2
C81 C86 C85 119(2)
C81 C86 H86 120.6
C85 C86 H86 120.6
C81 C86A C85A 125(3)
C81 C86A H86A 117.5
C85A C86A H86A 117.5
O11 C87 C88 124.0(7)
O11 C87 C90 110.9(17)
O11 C87 C90A 121(2)
C88 C87 C90 124.7(18)
C88 C87 C90A 115(2)
C87 C88 H88 118.1
C89 C88 C87 123.9(7)
C89 C88 H88 118.1
O12 C89 C88 124.4(7)
O12 C89 C96 114.7(7)
C88 C89 C96 121.0(7)
C91 C90 C87 120(2)
C95 C90 C87 121(2)
C95 C90 C91 119(2)
C91A C90A C87 122(3)
C95A C90A C87 117(3)
C95A C90A C91A 121(3)
C90 C91 H91 119.4
C90 C91 C92 121(2)
C92 C91 H91 119.4
C90A C91A H91A 120.6
C90A C91A C92A 119(3)
C92A C91A H91A 120.6
C91 C92 H92 122.2
C91 C92 C93 116(2)
C93 C92 H92 122.2
C91A C92A H92A 120.3
C91A C92A C93A 119(3)
C93A C92A H92A 120.2
C92 C93 H93 118.1
C94 C93 C92 124(2)
C94 C93 H93 118.1
C92A C93A H93A 121.0
C94A C93A C92A 118(3)
C94A C93A H93A 120.9
C93 C94 H94 121.6
C95 C94 C93 117(2)
C95 C94 H94 121.6
C93A C94A H94A 118.8
C95A C94A C93A 122(3)
C95A C94A H94A 118.8
C90 C95 H95 118.0
C94 C95 C90 124(3)
C94 C95 H95 118.0
C90A C95A H95A 120.0
C94A C95A C90A 120(3)
C94A C95A H95A 120.0
C97 C96 C89 119.8(16)
C97A C96 C89 119.1(13)
C101 C96 C89 122.7(14)
C101 C96 C97 117(2)
C201 C96 C89 123.7(12)
C201 C96 C97A 117.1(17)
C96 C97 H97 118.8
C96 C97 C98 122(3)
C98 C97 H97 118.8
C96 C97A H97A 119.3
C96 C97A C98A 121(2)
C98A C97A H97A 119.3
C97 C98 H98 121.3
C99 C98 C97 117(3)
C99 C98 H98 121.3
C97A C98A H98A 120.8
C99 C98A C97A 118(2)
C99 C98A H98A 120.8
C98 C99 H99 119.2
C98 C99 C100 122(2)
C98A C99 H99A 119.0
C98A C99 C200 122.1(18)
C100 C99 H99 119.2
C200 C99 H99A 119.0
C99 C100 H100 120.1
C99 C100 C101 120(2)
C101 C100 H100 120.1
C96 C101 C100 121(2)
C96 C101 H101 119.6
C100 C101 H101 119.6
N7 C102 H102 128.1
C103 C102 N7 103.8(6)
C103 C102 H102 128.1
N5 C103 C102 108.7(6)
N5 C103 C104 119.8(5)
C102 C103 C104 131.4(6)
N8 C104 C103 115.9(5)
N8 C104 C105 121.6(6)
C105 C104 C103 122.5(6)
C104 C105 H105 120.4
C106 C105 C104 119.2(7)
C106 C105 H105 120.4
C105 C106 H106 120.5
C107 C106 C105 119.0(7)
C107 C106 H106 120.5
C106 C107 H107 120.7
C106 C107 C108 118.6(7)
C108 C107 H107 120.7
N8 C108 C107 123.3(7)
N8 C108 H108 118.3
C107 C108 H108 118.3
N7 C109 C110 114(3)
N7 C109 C111 109(3)
N7 C109 C112 100(2)
N7 C109 C210 105(2)
N7 C109 C211 105(2)
N7 C109 C212 112.8(17)
C110 C109 C111 110(3)
C110 C109 C112 116(5)
C112 C109 C111 108(3)
C210 C109 C211 108(3)
C212 C109 C210 109(3)
C212 C109 C211 116(3)
C109 C110 H11A 109.4
C109 C110 H11B 109.5
C109 C110 H11C 109.5
H11A C110 H11B 109.5
H11A C110 H11C 109.5
H11B C110 H11C 109.5
C109 C111 H11D 109.5
C109 C111 H11E 109.5
C109 C111 H11F 109.5
H11D C111 H11E 109.5
H11D C111 H11F 109.5
H11E C111 H11F 109.5
C109 C112 H11G 109.4
C109 C112 H11H 109.5
C109 C112 H11I 109.5
H11G C112 H11H 109.5
H11G C112 H11I 109.5
H11H C112 H11I 109.5
C99 C200 H200 120.8
C99 C200 C201 118(2)
C201 C200 H200 120.8
C96 C201 C200 123(2)
C96 C201 H201 118.7
C200 C201 H201 118.7
C109 C210 H21A 109.5
C109 C210 H21B 109.4
C109 C210 H21C 109.4
H21A C210 H21B 109.5
H21A C210 H21C 109.5
H21B C210 H21C 109.5
C109 C211 H21D 109.5
C109 C211 H21E 109.5
C109 C211 H21F 109.5
H21D C211 H21E 109.5
H21D C211 H21F 109.5
H21E C211 H21F 109.5
C109 C212 H21G 109.5
C109 C212 H21H 109.5
C109 C212 H21I 109.4
H21G C212 H21H 109.5
H21G C212 H21I 109.5
H21H C212 H21I 109.5

loop_
_geom_bond_atom_site_label_1
_geom_bond_atom_site_label_2
_geom_bond_distance
Eu1 O1 2.382(4)
Eu1 O2 2.356(4)
Eu1 O3 2.408(4)
Eu1 O4 2.325(4)
Eu1 O5 2.327(5)
Eu1 O6 2.367(5)
Eu1 N1 2.562(5)
Eu1 N4 2.623(5)
Eu2 O7 2.376(4)
Eu2 O8 2.346(4)
Eu2 O9 2.396(5)
Eu2 O10 2.307(4)
Eu2 O11 2.360(5)
Eu2 O12 2.345(5)
Eu2 N5 2.555(5)
Eu2 N8 2.629(5)
O1 C1 1.276(7)
O2 C3 1.246(7)
O3 C16 1.250(8)
O4 C18 1.264(7)
O5 C31 1.268(8)
O6 C33 1.260(8)
O7 C57 1.270(8)
O8 C59 1.258(8)
O9 C72 1.259(8)
O10 C74 1.255(8)
O11 C87 1.250(9)
O12 C89 1.261(8)
N1 N2 1.297(6)
N1 C47 1.362(7)
N2 N3 1.348(7)
N3 C46 1.370(8)
N3 C53 1.485(8)
N4 C48 1.351(7)
N4 C52 1.323(8)
N5 N6 1.300(7)
N5 C103 1.361(8)
N6 N7 1.339(7)
N7 C102 1.362(8)
N7 C109 1.491(9)
N8 C104 1.326(8)
N8 C108 1.339(8)
C1 C2 1.386(8)
C1 C4 1.488(8)
C2 H2 0.9300
C2 C3 1.399(8)
C3 C10 1.494(8)
C4 C5 1.379(14)
C4 C5A 1.379(16)
C4 C9 1.371(10)
C5 H5 0.9300
C5 C6 1.378(15)
C5A H5A 0.9300
C5A C6A 1.378(17)
C6 H6 0.9300
C6 C7 1.356(17)
C6A H6A 0.9300
C6A C7 1.358(18)
C7 H7A 0.9300
C7 H7B 0.9300
C7 C8 1.374(13)
C8 H8 0.9300
C8 C9 1.381(10)
C9 H9 0.9300
C10 C11 1.450(19)
C10 C11A 1.21(4)
C10 C15 1.34(2)
C10 C15A 1.45(4)
C11 H11 0.9300
C11 C12 1.384(13)
C11A H11J 0.9300
C11A C12A 1.397(18)
C12 H12 0.9300
C12 C13 1.379(17)
C12A H12A 0.9300
C12A C13A 1.38(2)
C13 H13 0.9300
C13 C14 1.340(17)
C13A H13A 0.9300
C13A C14A 1.34(2)
C14 H14 0.9300
C14 C15 1.397(14)
C14A H14A 0.9300
C14A C15A 1.391(19)
C15 H15 0.9300
C15A H15A 0.9300
C16 C17 1.412(9)
C16 C19 1.507(9)
C17 H17 0.9300
C17 C18 1.395(9)
C18 C25 1.473(9)
C19 C20 1.373(10)
C19 C24 1.361(11)
C20 H20 0.9300
C20 C21 1.382(11)
C21 H21 0.9300
C21 C22 1.339(13)
C22 H22 0.9300
C22 C23 1.342(14)
C23 H23 0.9300
C23 C24 1.398(12)
C24 H24 0.9300
C25 C26 1.367(10)
C25 C30 1.377(10)
C26 H26 0.9300
C26 C27 1.386(11)
C27 H27 0.9300
C27 C28 1.344(13)
C28 H28 0.9300
C28 C29 1.371(13)
C29 H29 0.9300
C29 C30 1.374(11)
C30 H30 0.9300
C31 C32 1.398(10)
C31 C34 1.481(10)
C32 H32 0.9300
C32 C33 1.395(10)
C33 C40 1.488(8)
C34 C35 1.374(15)
C34 C39 1.396(16)
C34 C35A 1.370(16)
C34 C39A 1.399(16)
C35 H35 0.9300
C35 C36 1.400(15)
C36 H36 0.9300
C36 C37 1.373(19)
C37 H37 0.9300
C37 C38 1.36(2)
C38 H38 0.9300
C38 C39 1.391(17)
C39 H39 0.9300
C35A H35A 0.9300
C35A C36A 1.401(17)
C36A H36A 0.9300
C36A C37A 1.37(2)
C37A H37A 0.9300
C37A C38A 1.35(2)
C38A H38A 0.9300
C38A C39A 1.389(18)
C39A H39A 0.9300
C40 C41A 1.3900
C40 C45A 1.3900
C40 C41 1.390(19)
C40 C45 1.358(19)
C41A H41A 0.9300
C41A C42A 1.3900
C42A H42A 0.9300
C42A C43 1.3900
C43 H43A 0.9300
C43 H43 0.9300
C43 C44A 1.3900
C43 C42 1.39(2)
C43 C44 1.38(2)
C44A H44A 0.9300
C44A C45A 1.3900
C45A H45A 0.9300
C41 H41 0.9300
C41 C42 1.385(19)
C42 H42 0.9300
C44 H44 0.9300
C44 C45 1.398(19)
C45 H45 0.9300
C46 H46 0.9300
C46 C47 1.346(8)
C47 C48 1.450(7)
C48 C49 1.353(8)
C49 H49 0.9300
C49 C50 1.371(9)
C50 H50 0.9300
C50 C51 1.364(10)
C51 H51 0.9300
C51 C52 1.365(10)
C52 H52 0.9300
C53 C54 1.501(15)
C53 C54A 1.50(2)
C53 C55 1.508(17)
C53 C55A 1.51(2)
C53 C56 1.534(17)
C53 C56A 1.54(2)
C54 H54A 0.9600
C54 H54B 0.9600
C54 H54C 0.9600
C54A H54D 0.9600
C54A H54E 0.9600
C54A H54F 0.9600
C55 H55A 0.9600
C55 H55B 0.9600
C55 H55C 0.9600
C55A H55D 0.9600
C55A H55E 0.9600
C55A H55F 0.9600
C56 H56A 0.9600
C56 H56B 0.9600
C56 H56C 0.9600
C56A H56D 0.9600
C56A H56E 0.9600
C56A H56F 0.9600
C57 C58 1.393(9)
C57 C60 1.489(9)
C58 H58 0.9300
C58 C59 1.401(9)
C59 C66 1.491(9)
C60 C61 1.373(10)
C60 C65 1.380(10)
C61 H61 0.9300
C61 C62 1.397(11)
C62 H62 0.9300
C62 C63 1.367(12)
C63 H63 0.9300
C63 C64 1.359(12)
C64 H64 0.9300
C64 C65 1.398(10)
C65 H65 0.9300
C66 C67 1.371(10)
C66 C71 1.394(11)
C67 H67 0.9300
C67 C68 1.391(11)
C68 H68 0.9300
C68 C69 1.342(14)
C69 H69 0.9300
C69 C70 1.381(15)
C70 H70 0.9300
C70 C71 1.375(12)
C71 H71 0.9300
C72 C73 1.420(10)
C72 C75 1.52(2)
C72 C75A 1.48(5)
C73 H73 0.9300
C73 C74 1.370(10)
C74 C81 1.492(10)
C75 C76 1.380(14)
C75 C80 1.357(15)
C75A C76A 1.38(2)
C75A C80A 1.36(2)
C76 H76 0.9300
C76 C77 1.335(15)
C76A H76A 0.9300
C76A C77A 1.338(19)
C77 H77 0.9300
C77 C78 1.38(2)
C77A H77A 0.9300
C77A C78A 1.38(3)
C78 H78 0.9300
C78 C79 1.345(19)
C78A H78A 0.9300
C78A C79A 1.35(2)
C79 H79 0.9300
C79 C80 1.398(15)
C79A H79A 0.9300
C79A C80A 1.40(2)
C80 H80 0.9300
C80A H80A 0.9300
C81 C82 1.374(15)
C81 C82A 1.375(17)
C81 C86 1.389(15)
C81 C86A 1.387(17)
C82 H82 0.9300
C82 C83 1.397(18)
C82A H82A 0.9300
C82A C83A 1.397(18)
C83 H83 0.9300
C83 C84 1.37(2)
C83A H83A 0.9300
C83A C84A 1.37(2)
C84 H84 0.9300
C84 C85 1.35(2)
C84A H84A 0.9300
C84A C85A 1.36(2)
C85 H85 0.9300
C85 C86 1.383(17)
C85A H85A 0.9300
C85A C86A 1.381(19)
C86 H86 0.9300
C86A H86A 0.9300
C87 C88 1.407(11)
C87 C90 1.54(3)
C87 C90A 1.45(4)
C88 H88 0.9300
C88 C89 1.380(10)
C89 C96 1.507(10)
C90 C91 1.381(18)
C90 C95 1.362(18)
C90A C91A 1.38(2)
C90A C95A 1.36(2)
C91 H91 0.9300
C91 C92 1.393(19)
C91A H91A 0.9300
C91A C92A 1.39(2)
C92 H92 0.9300
C92 C93 1.43(3)
C92A H92A 0.9300
C92A C93A 1.43(3)
C93 H93 0.9300
C93 C94 1.35(3)
C93A H93A 0.9300
C93A C94A 1.35(3)
C94 H94 0.9300
C94 C95 1.355(18)
C94A H94A 0.9300
C94A C95A 1.352(19)
C95 H95 0.9300
C95A H95A 0.9300
C96 C97 1.372(18)
C96 C97A 1.376(16)
C96 C101 1.367(17)
C96 C201 1.365(16)
C97 H97 0.9300
C97 C98 1.393(18)
C97A H97A 0.9300
C97A C98A 1.397(16)
C98 H98 0.9300
C98 C99 1.340(18)
C98A H98A 0.9300
C98A C99 1.343(18)
C99 H99 0.9300
C99 H99A 0.9300
C99 C100 1.36(2)
C99 C200 1.356(19)
C100 H100 0.9300
C100 C101 1.376(19)
C101 H101 0.9300
C102 H102 0.9300
C102 C103 1.358(9)
C103 C104 1.456(8)
C104 C105 1.392(8)
C105 H105 0.9300
C105 C106 1.380(10)
C106 H106 0.9300
C106 C107 1.365(10)
C107 H107 0.9300
C107 C108 1.372(9)
C108 H108 0.9300
C109 C110 1.53(2)
C109 C111 1.554(18)
C109 C112 1.537(19)
C109 C210 1.531(17)
C109 C211 1.554(18)
C109 C212 1.532(17)
C110 H11A 0.9600
C110 H11B 0.9600
C110 H11C 0.9600
C111 H11D 0.9600
C111 H11E 0.9600
C111 H11F 0.9600
C112 H11G 0.9600
C112 H11H 0.9600
C112 H11I 0.9600
C200 H200 0.9300
C200 C201 1.371(18)
C201 H201 0.9300
C210 H21A 0.9600
C210 H21B 0.9600
C210 H21C 0.9600
C211 H21D 0.9600
C211 H21E 0.9600
C211 H21F 0.9600
C212 H21G 0.9600
C212 H21H 0.9600
C212 H21I 0.9600
